data_7047614
loop_
_publ_author_name
'Sava, Daniel Florin'
'Zheng, Nan'
'Vit\'orica-Yrez\'abal, I\~nigo J'
'Timco, Grigore A.'
'Winpenny, Richard E. P.'

_publ_section_title
;
 Binding of halogens by a Cr<sub>8</sub> metallacrown.
;
_journal_issue 39
_journal_name_full 'Dalton transactions (Cambridge, England : 2003)'
_journal_page_first 13771
_journal_page_last 13775
_journal_paper_doi 10.1039/c8dt03172j
_journal_volume 47
_journal_year 2018
_chemical_formula_moiety 'C80 H144 Cr8 F8 O32, 0.38(I2)'
_chemical_formula_sum 'C80 H144 Cr8 F8 I0.76 O32'
_chemical_formula_weight 2282.23
_space_group_crystal_system monoclinic
_space_group_IT_number 15
_space_group_name_Hall '-I 2ya'
_space_group_name_H-M_alt 'I 1 2/a 1'
_symmetry_space_group_name_Hall '-I 2ya'
_symmetry_space_group_name_H-M 'I 1 2/a 1'
_atom_sites_solution_hydrogens geom
_atom_sites_solution_primary dual
_audit_creation_date 2018-02-21
_audit_creation_method
;
Olex2 1.2
(compiled 2017.08.10 svn.r3458 for OlexSys, GUI svn.r5381)
;
_audit_update_record
;
2018-08-02 deposited with the CCDC.
2018-09-10 downloaded from the CCDC.
;
_cell_angle_alpha 90
_cell_angle_beta 111.2800(10)
_cell_angle_gamma 90
_cell_formula_units_Z 8
_cell_length_a 34.7598(3)
_cell_length_b 16.47840(10)
_cell_length_c 43.8863(4)
_cell_measurement_reflns_used 29681
_cell_measurement_temperature 100.01(10)
_cell_measurement_theta_max 69.9860
_cell_measurement_theta_min 2.7840
_cell_volume 23423.5(4)
_computing_cell_refinement 'CrysAlisPro 1.171.39.21a (Rigaku OD, 2015)'
_computing_data_collection 'CrysAlisPro 1.171.39.21a (Rigaku OD, 2015)'
_computing_data_reduction 'CrysAlisPro 1.171.39.21a (Rigaku OD, 2015)'
_computing_molecular_graphics 'Olex2 (Dolomanov et al., 2009)'
_computing_publication_material 'Olex2 (Dolomanov et al., 2009)'
_computing_structure_refinement 'ShelXL (Sheldrick, 2015)'
_computing_structure_solution 'ShelXT (Sheldrick, 2015)'
_diffrn_ambient_environment N~2~
_diffrn_ambient_temperature 100.01(10)
_diffrn_detector 'CCD plate'
_diffrn_measured_fraction_theta_full 0.998
_diffrn_measured_fraction_theta_max 0.996
_diffrn_measurement_details
;
List of Runs (angles in degrees, time in seconds):

  # Type    Start    End  Width  t~exp~   \w     \q     \k     \f   Frames
#--------------------------------------------------------------------------
  1  \w    -26.00   0.00   0.50    0.63    --    5.00  44.00 -64.00   52
  2  \w    -43.00 -18.00   0.50    0.63    --  -45.10  44.00 -64.00   50
  3  \w   -128.00 -71.00   0.50    0.63    --  -45.10 -44.00 144.00  114
  4  \w   -158.00-133.00   0.50    2.52    -- -107.20 -44.00 144.00   50
  5  \w   -105.00 -80.00   0.50    2.52    -- -107.20  44.00 -64.00   50
  6  \w   -134.00 -38.00   0.50    0.63    --  -45.10 -64.00-128.70  192
  7  \w   -134.00 -11.00   0.50    0.63    --  -45.10 -60.00  88.66  246
  8  \w    -71.00 -44.00   0.50    0.63    --  -45.10 -57.00  30.00   54
  9  \w   -140.00-112.00   0.50    2.52    -- -107.20  76.00 -90.00   56
 10  \w   -133.00 -97.00   0.50    2.52    -- -107.20  57.00  90.00   72
 11  \w   -197.00 -81.00   0.50    2.52    -- -107.20 -43.00 166.82  232
 12  \w    -68.00 -20.00   0.50    2.52    -- -107.20  57.00  60.00   96
 13  \w   -118.00 -69.00   0.50    2.52    -- -107.20  76.00  60.00   98
 14  \w    -56.00 -18.00   0.50    2.52    -- -107.20  76.00  60.00   76
 15  \w   -150.00 -73.00   0.50    2.52    -- -107.20 -62.00 109.78  154
 16  \w   -134.00 -77.00   0.50    2.52    -- -107.20 -65.00  47.81  114
 17  \w   -105.00 -23.00   0.50    2.52    -- -107.20  76.00 -90.00  164
 18  \w    -46.00 -18.00   0.50    2.52    -- -107.20  57.00  90.00   56
 19  \w   -190.00-164.00   0.50    2.52    -- -107.20 -65.00  47.81   52
 20  \w    -73.00 -36.00   0.50    2.52    -- -107.20  38.00 150.00   74
 21  \w    -87.00 -20.00   0.50    2.52    -- -107.20  57.00 -90.00  134
 22  \w   -147.00-110.00   0.50    2.52    -- -107.20  38.00 150.00   74
;
_diffrn_measurement_device 'four-circle diffractometer'
_diffrn_measurement_device_type 'XtaLAB AFC11 (RINC): Kappa single'
_diffrn_measurement_method '\w scans'
_diffrn_orient_matrix_type 'CrysAlisPro convention (1999,Acta A55,543-557)'
_diffrn_orient_matrix_UB_11 0.0299266000
_diffrn_orient_matrix_UB_12 0.0393742000
_diffrn_orient_matrix_UB_13 -0.0143442000
_diffrn_orient_matrix_UB_21 -0.0369890000
_diffrn_orient_matrix_UB_22 0.0334361000
_diffrn_orient_matrix_UB_23 -0.0287952000
_diffrn_orient_matrix_UB_31 0.0007413000
_diffrn_orient_matrix_UB_32 0.0779016000
_diffrn_orient_matrix_UB_33 0.0195826000
_diffrn_radiation_monochromator graphite
_diffrn_radiation_probe x-ray
_diffrn_radiation_type CuK\a
_diffrn_radiation_wavelength 1.54184
_diffrn_reflns_av_R_equivalents 0.0418
_diffrn_reflns_av_unetI/netI 0.0424
_diffrn_reflns_Laue_measured_fraction_full 0.998
_diffrn_reflns_Laue_measured_fraction_max 0.996
_diffrn_reflns_limit_h_max 42
_diffrn_reflns_limit_h_min -40
_diffrn_reflns_limit_k_max 20
_diffrn_reflns_limit_k_min -19
_diffrn_reflns_limit_l_max 53
_diffrn_reflns_limit_l_min -53
_diffrn_reflns_number 82510
_diffrn_reflns_point_group_measured_fraction_full 0.998
_diffrn_reflns_point_group_measured_fraction_max 0.996
_diffrn_reflns_theta_full 67.684
_diffrn_reflns_theta_max 70.075
_diffrn_reflns_theta_min 2.728
_diffrn_source 'fine-focus sealed X-ray tube'
_diffrn_source_type 'Enhance (Cu) X-ray Source'
_exptl_absorpt_coefficient_mu 8.110
_exptl_absorpt_correction_T_max 1.00000
_exptl_absorpt_correction_T_min 0.32778
_exptl_absorpt_correction_type multi-scan
_exptl_absorpt_process_details
;
CrysAlisPro 1.171.39.21a (Rigaku Oxford Diffraction, 2015)
Empirical absorption correction using spherical harmonics,
 implemented in SCALE3 ABSPACK scaling algorithm.
;
_exptl_crystal_colour green
_exptl_crystal_colour_primary green
_exptl_crystal_density_diffrn 1.294
_exptl_crystal_description block
_exptl_crystal_F_000 9474
_exptl_crystal_recrystallization_method 'The material was recrystallised from 1-bromodecane by slow cooling'
_exptl_crystal_size_max 0.4
_exptl_crystal_size_mid 0.05
_exptl_crystal_size_min 0.05
_refine_diff_density_max 1.526
_refine_diff_density_min -1.015
_refine_diff_density_rms 0.080
_refine_ls_extinction_method none
_refine_ls_goodness_of_fit_ref 1.047
_refine_ls_hydrogen_treatment constr
_refine_ls_matrix_type full
_refine_ls_number_parameters 1322
_refine_ls_number_reflns 22150
_refine_ls_number_restraints 354
_refine_ls_restrained_S_all 1.069
_refine_ls_R_factor_all 0.0559
_refine_ls_R_factor_gt 0.0487
_refine_ls_shift/su_max 0.001
_refine_ls_shift/su_mean 0.000
_refine_ls_structure_factor_coef Fsqd
_refine_ls_weighting_details 'w=1/[\s^2^(Fo^2^)+(0.0720P)^2^+62.2370P] where P=(Fo^2^+2Fc^2^)/3'
_refine_ls_weighting_scheme calc
_refine_ls_wR_factor_gt 0.1320
_refine_ls_wR_factor_ref 0.1369
_reflns_Friedel_coverage 0.000
_reflns_number_gt 19248
_reflns_number_total 22150
_reflns_threshold_expression 'I > 2\s(I)'
_cod_data_source_file c8dt03172j2.cif
_cod_data_source_block rrepw65
_cod_depositor_comments 'Adding full bibliography for 7047602--7047620.cif.'
_cod_database_code 7047614
_shelx_shelxl_version_number 2014/7
_chemical_oxdiff_formula Cr8F8O32C80H144I2
_chemical_oxdiff_usercomment DS17_282
_shelx_space_group_comment
;
The symmetry employed for this shelxl refinement is uniquely defined
by the following loop, which should always be used as a source of
symmetry information in preference to the above space-group names.
They are only intended as comments.
;
_reflns_odcompleteness_completeness 99.74
_reflns_odcompleteness_iscentric 1
_reflns_odcompleteness_theta 68.13
_olex2_refinement_description
;
1. Fixed Uiso
 At 1.5 times of:
  All C(H,H,H) groups
2. Restrained distances
 C78-C76 = C82-C76 = C80-C76
 1.54 with sigma of 0.02
 C74-C70 \\sim C74-C72 \\sim C70-C72 \\sim C71-C69 \\sim C71-C73 \\sim C69-C73
 with sigma of 0.04
 C68-C67 \\sim C68-C74 \\sim C68-C70 \\sim C68-C72 \\sim C68-C71 \\sim C68-C69
\\sim C68-C73
 with sigma of 0.02
 C43-C41 \\sim C43-C45 \\sim C41-C45 \\sim C42-C44 \\sim C42-C46 \\sim C44-C46
 with sigma of 0.04
 C40-C39 \\sim C40-C43 \\sim C40-C41 \\sim C40-C45 \\sim C40-C42 \\sim C40-C44
\\sim C40-C46
 with sigma of 0.02
 C37-C35 \\sim C37-C33 \\sim C35-C33 \\sim C36-C34 \\sim C36-C38 \\sim C34-C38
 with sigma of 0.04
 C32-C31 \\sim C32-C37 \\sim C32-C35 \\sim C32-C33 \\sim C32-C36 \\sim C32-C34
\\sim C32-C38
 with sigma of 0.02
 C75-C82 \\sim C75-C80 \\sim C75-C78 \\sim C82-C80 \\sim C82-C78 \\sim C80-C78
 with sigma of 0.004
 C76-C75 \\sim C76-C82 \\sim C76-C80 \\sim C76-C78
 with sigma of 0.002
 C82-C80 \\sim C82-C78 \\sim C80-C78 \\sim C79-C81 \\sim C79-C77 \\sim C81-C77
 with sigma of 0.004
 C76-C75 \\sim C76-C82 \\sim C76-C80 \\sim C76-C78 \\sim C76-C79 \\sim C76-C81
\\sim C76-C77
 with sigma of 0.002
3. Uiso/Uaniso restraints and constraints
Uanis(C82) \\sim Ueq, Uanis(C77) \\sim Ueq, Uanis(C78) \\sim Ueq, Uanis(C79)
\\sim Ueq, Uanis(C80) \\sim Ueq, Uanis(C81) \\sim Ueq, Uanis(C76) \\sim Ueq:
with sigma of 0.004 and sigma for terminal atoms of 0.004
4. Rigid body (RIGU) restrains
 C68, C70, C72, C74
 with sigma for 1-2 distances of 0.004 and sigma for 1-3 distances of 0.004
 C68, C69, C71, C73
 with sigma for 1-2 distances of 0.004 and sigma for 1-3 distances of 0.004
 C40, C41, C43, C45
 with sigma for 1-2 distances of 0.004 and sigma for 1-3 distances of 0.004
 C40, C42, C44, C46
 with sigma for 1-2 distances of 0.004 and sigma for 1-3 distances of 0.004
 C32, C33, C35, C37
 with sigma for 1-2 distances of 0.004 and sigma for 1-3 distances of 0.004
 C32, C34, C36, C38
 with sigma for 1-2 distances of 0.004 and sigma for 1-3 distances of 0.004
 C76, C78, C80, C82, C77, C79, C81
 with sigma for 1-2 distances of 0.001 and sigma for 1-3 distances of 0.001
5. Others
 Sof(I1)=Sof(I2)=FVAR(1)
 Sof(I3)=Sof(I4)=FVAR(2)
 Sof(I5)=Sof(I6)=FVAR(3)
 Sof(C69)=Sof(H69A)=Sof(H69B)=Sof(H69C)=Sof(C71)=Sof(H71A)=Sof(H71B)=Sof(H71C)=
 Sof(C73)=Sof(H73A)=Sof(H73B)=Sof(H73C)=1-FVAR(4)
 Sof(C70)=Sof(H70A)=Sof(H70B)=Sof(H70C)=Sof(C72)=Sof(H72A)=Sof(H72B)=Sof(H72C)=
 Sof(C74)=Sof(H74A)=Sof(H74B)=Sof(H74C)=FVAR(4)
 Sof(C42)=Sof(H42A)=Sof(H42B)=Sof(H42C)=Sof(C44)=Sof(H44A)=Sof(H44B)=Sof(H44C)=
 Sof(C46)=Sof(H46A)=Sof(H46B)=Sof(H46C)=1-FVAR(5)
 Sof(C41)=Sof(H41A)=Sof(H41B)=Sof(H41C)=Sof(C43)=Sof(H43A)=Sof(H43B)=Sof(H43C)=
 Sof(C45)=Sof(H45A)=Sof(H45B)=Sof(H45C)=FVAR(5)
 Sof(C34)=Sof(H34A)=Sof(H34B)=Sof(H34C)=Sof(C36)=Sof(H36A)=Sof(H36B)=Sof(H36C)=
 Sof(C38)=Sof(H38A)=Sof(H38B)=Sof(H38C)=1-FVAR(6)
 Sof(C33)=Sof(H33A)=Sof(H33B)=Sof(H33C)=Sof(C35)=Sof(H35A)=Sof(H35B)=Sof(H35C)=
 Sof(C37)=Sof(H37A)=Sof(H37B)=Sof(H37C)=FVAR(6)
 Sof(C77)=Sof(H77A)=Sof(H77B)=Sof(H77C)=Sof(C79)=Sof(H79A)=Sof(H79B)=Sof(H79C)=
 Sof(C81)=Sof(H81A)=Sof(H81B)=Sof(H81C)=1-FVAR(7)
 Sof(C78)=Sof(H78A)=Sof(H78B)=Sof(H78C)=Sof(C80)=Sof(H80A)=Sof(H80B)=Sof(H80C)=
 Sof(C82)=Sof(H82A)=Sof(H82B)=Sof(H82C)=FVAR(7)
6.a Me refined with riding coordinates:
 C3(H3A,H3B,H3C), C4(H4A,H4B,H4C), C5(H5A,H5B,H5C), C8(H8A,H8B,H8C), C9(H9A,
 H9B,H9C), C10(H10A,H10B,H10C), C13(H13A,H13B,H13C), C14(H14A,H14B,H14C),
 C15(H15A,H15B,H15C), C18(H18A,H18B,H18C), C19(H19A,H19B,H19C), C20(H20A,H20B,
 H20C), C23(H23A,H23B,H23C), C24(H24A,H24B,H24C), C25(H25A,H25B,H25C), C28(H28A,
 H28B,H28C), C29(H29A,H29B,H29C), C30(H30A,H30B,H30C), C49(H49A,H49B,H49C),
 C50(H50A,H50B,H50C), C51(H51A,H51B,H51C), C54(H54A,H54B,H54C), C55(H55A,H55B,
 H55C), C56(H56A,H56B,H56C), C59(H59A,H59B,H59C), C60(H60A,H60B,H60C), C61(H61A,
 H61B,H61C), C64(H64A,H64B,H64C), C65(H65A,H65B,H65C), C66(H66A,H66B,H66C),
 C85(H85A,H85B,H85C), C86(H86A,H86B,H86C), C87(H87A,H87B,H87C), C90(H90A,H90B,
 H90C), C91(H91A,H91B,H91C), C92(H92A,H92B,H92C), C33(H33A,H33B,H33C), C35(H35A,
 H35B,H35C), C37(H37A,H37B,H37C), C41(H41A,H41B,H41C), C43(H43A,H43B,H43C),
 C45(H45A,H45B,H45C), C70(H70A,H70B,H70C), C72(H72A,H72B,H72C), C74(H74A,H74B,
 H74C), C78(H78A,H78B,H78C), C80(H80A,H80B,H80C), C82(H82A,H82B,H82C), C34(H34A,
 H34B,H34C), C36(H36A,H36B,H36C), C38(H38A,H38B,H38C), C42(H42A,H42B,H42C),
 C44(H44A,H44B,H44C), C46(H46A,H46B,H46C), C69(H69A,H69B,H69C), C71(H71A,H71B,
 H71C), C73(H73A,H73B,H73C), C77(H77A,H77B,H77C), C79(H79A,H79B,H79C), C81(H81A,
 H81B,H81C)
;
_olex2_exptl_crystal_mounting_method 'The crystal was mounted on a mylar loop with fomblin oil'
_olex2_submission_special_instructions 'No special instructions were received'
_oxdiff_exptl_absorpt_empirical_details
;
Empirical correction (ABSPACK) includes:
- Absorption correction using spherical harmonics
- Frame scaling
;
_oxdiff_exptl_absorpt_empirical_full_max 3.084
_oxdiff_exptl_absorpt_empirical_full_min 0.545

loop_
_space_group_symop_operation_xyz
'x, y, z'
'-x+1/2, y, -z'
'x+1/2, y+1/2, z+1/2'
'-x+1, y+1/2, -z+1/2'
'-x, -y, -z'
'x-1/2, -y, z'
'-x+1/2, -y+1/2, -z+1/2'
'x, -y+1/2, z+1/2'

loop_
_atom_site_label
_atom_site_type_symbol
_atom_site_fract_x
_atom_site_fract_y
_atom_site_fract_z
_atom_site_U_iso_or_equiv
_atom_site_adp_type
_atom_site_occupancy
_atom_site_site_symmetry_order
_atom_site_calc_flag
_atom_site_refinement_flags_posn
_atom_site_refinement_flags_adp
_atom_site_refinement_flags_occupancy
_atom_site_disorder_assembly
_atom_site_disorder_group
Cr1 Cr 0.31034(2) 0.81820(3) 0.40956(2) 0.01934(10) Uani 1 1 d . . . . .
Cr2 Cr 0.38719(2) 0.95014(3) 0.41647(2) 0.01863(10) Uani 1 1 d . . . . .
Cr3 Cr 0.46770(2) 0.94896(3) 0.38987(2) 0.02132(11) Uani 1 1 d . . . . .
Cr4 Cr 0.51811(2) 0.80792(3) 0.36229(2) 0.02277(11) Uani 1 1 d . . . . .
Cr5 Cr 0.50064(2) 0.61039(3) 0.34040(2) 0.02184(11) Uani 1 1 d . . . . .
Cr6 Cr 0.42392(2) 0.47872(3) 0.33578(2) 0.01742(10) Uani 1 1 d . . . . .
Cr7 Cr 0.33873(2) 0.48359(3) 0.35683(2) 0.01825(10) Uani 1 1 d . . . . .
Cr8 Cr 0.30154(2) 0.61654(3) 0.39716(2) 0.01883(10) Uani 1 1 d . . . . .
F1 F 0.36655(5) 0.84268(9) 0.41646(4) 0.0206(3) Uani 1 1 d . . . . .
F2 F 0.41373(5) 0.91481(10) 0.38711(4) 0.0214(3) Uani 1 1 d . . . . .
F3 F 0.48403(5) 0.83893(9) 0.38609(4) 0.0208(3) Uani 1 1 d . . . . .
F4 F 0.48225(5) 0.71850(9) 0.34371(4) 0.0201(3) Uani 1 1 d . . . . .
F5 F 0.45812(5) 0.57052(9) 0.35428(4) 0.0208(3) Uani 1 1 d . . . . .
F6 F 0.37724(5) 0.53298(9) 0.34014(4) 0.0199(3) Uani 1 1 d . . . . .
F7 F 0.34493(5) 0.57537(9) 0.38495(4) 0.0200(3) Uani 1 1 d . . . . .
F8 F 0.31430(5) 0.72302(9) 0.38603(4) 0.0210(3) Uani 1 1 d . . . . .
O1 O 0.30368(6) 0.91437(12) 0.43331(5) 0.0268(4) Uani 1 1 d . . . . .
O2 O 0.36158(6) 0.98796(12) 0.44701(5) 0.0262(4) Uani 1 1 d . . . . .
O3 O 0.29105(6) 0.88057(13) 0.36885(5) 0.0268(4) Uani 1 1 d . . . . .
O4 O 0.33770(6) 0.98082(12) 0.37893(5) 0.0259(4) Uani 1 1 d . . . . .
O5 O 0.40609(7) 1.06144(12) 0.41641(5) 0.0262(4) Uani 1 1 d . . . . .
O6 O 0.45217(8) 1.06163(13) 0.39174(6) 0.0351(5) Uani 1 1 d . . . . .
O7 O 0.43568(6) 0.91739(13) 0.45406(5) 0.0237(4) Uani 1 1 d . . . . .
O8 O 0.48862(6) 0.93311(13) 0.43697(5) 0.0273(4) Uani 1 1 d . . . . .
O9 O 0.52148(7) 0.99238(13) 0.39379(6) 0.0343(5) Uani 1 1 d . . . . .
O10 O 0.55693(7) 0.89587(15) 0.38060(8) 0.0453(7) Uani 1 1 d . . . . .
O11 O 0.44790(7) 0.96112(14) 0.34229(5) 0.0324(5) Uani 1 1 d . . . . .
O12 O 0.48570(8) 0.87584(13) 0.32542(6) 0.0346(5) Uani 1 1 d . . . . .
O13 O 0.55330(8) 0.77968(14) 0.33776(7) 0.0430(6) Uani 1 1 d . . . . .
O14 O 0.54362(7) 0.64932(14) 0.32524(6) 0.0365(5) Uani 1 1 d . . . . .
O15 O 0.55264(7) 0.74236(14) 0.39940(6) 0.0373(6) Uani 1 1 d . . . . .
O16 O 0.53950(7) 0.61294(13) 0.38592(6) 0.0361(5) Uani 1 1 d . . . . .
O17 O 0.52133(7) 0.50110(14) 0.33796(7) 0.0388(6) Uani 1 1 d . . . . .
O18 O 0.46953(6) 0.41557(12) 0.33230(5) 0.0269(4) Uani 1 1 d . . . . .
O19 O 0.46283(7) 0.60645(13) 0.29467(5) 0.0284(5) Uani 1 1 d . . . . .
O20 O 0.41021(6) 0.52476(13) 0.29196(5) 0.0257(4) Uani 1 1 d . . . . .
O21 O 0.38875(6) 0.38653(12) 0.31507(5) 0.0229(4) Uani 1 1 d . . . . .
O22 O 0.33132(6) 0.39257(12) 0.32692(5) 0.0252(4) Uani 1 1 d . . . . .
O23 O 0.44103(6) 0.44099(12) 0.38118(5) 0.0227(4) Uani 1 1 d . . . . .
O24 O 0.38412(6) 0.43692(12) 0.39354(5) 0.0219(4) Uani 1 1 d . . . . .
O25 O 0.30123(6) 0.42674(13) 0.37362(5) 0.0282(5) Uani 1 1 d . . . . .
O26 O 0.28904(7) 0.50866(13) 0.40976(5) 0.0288(5) Uani 1 1 d . . . . .
O27 O 0.29239(7) 0.53627(15) 0.32292(5) 0.0323(5) Uani 1 1 d . . . . .
O28 O 0.26193(6) 0.60341(13) 0.35247(5) 0.0276(5) Uani 1 1 d . . . . .
O29 O 0.25542(6) 0.65673(13) 0.40842(5) 0.0279(5) Uani 1 1 d . . . . .
O30 O 0.25291(6) 0.79224(13) 0.40221(5) 0.0271(4) Uani 1 1 d . . . . .
O31 O 0.33997(6) 0.63023(12) 0.44225(5) 0.0250(4) Uani 1 1 d . . . . .
O32 O 0.32953(6) 0.76057(12) 0.45170(5) 0.0237(4) Uani 1 1 d . . . . .
C1 C 0.32701(9) 0.97155(18) 0.44835(7) 0.0240(6) Uani 1 1 d . . . . .
C2 C 0.31091(11) 1.0239(2) 0.46992(9) 0.0343(7) Uani 1 1 d . . . . .
C3 C 0.30436(13) 0.9685(3) 0.49581(10) 0.0473(9) Uani 1 1 d . . . . .
H3A H 0.2852 0.9263 0.4851 0.071 Uiso 1 1 calc R . . . .
H3B H 0.3302 0.9448 0.5091 0.071 Uiso 1 1 calc R . . . .
H3C H 0.2936 0.9999 0.5093 0.071 Uiso 1 1 calc R . . . .
C4 C 0.26939(14) 1.0589(3) 0.44819(11) 0.0561(11) Uani 1 1 d . . . . .
H4A H 0.2508 1.0154 0.4381 0.084 Uiso 1 1 calc R . . . .
H4B H 0.2581 1.0910 0.4612 0.084 Uiso 1 1 calc R . . . .
H4C H 0.2731 1.0923 0.4316 0.084 Uiso 1 1 calc R . . . .
C5 C 0.34125(14) 1.0912(3) 0.48632(12) 0.0583(12) Uani 1 1 d . . . . .
H5A H 0.3671 1.0678 0.4999 0.087 Uiso 1 1 calc R . . . .
H5B H 0.3454 1.1249 0.4699 0.087 Uiso 1 1 calc R . . . .
H5C H 0.3304 1.1235 0.4996 0.087 Uiso 1 1 calc R . . . .
C6 C 0.30392(9) 0.94715(18) 0.36227(7) 0.0243(6) Uani 1 1 d . . . . .
C7 C 0.27626(11) 0.9936(2) 0.33228(8) 0.0365(8) Uani 1 1 d . . . . .
C8 C 0.26236(17) 1.0713(3) 0.34558(12) 0.0695(15) Uani 1 1 d . . . . .
H8A H 0.2862 1.1024 0.3581 0.104 Uiso 1 1 calc R . . . .
H8B H 0.2449 1.1033 0.3276 0.104 Uiso 1 1 calc R . . . .
H8C H 0.2474 1.0561 0.3593 0.104 Uiso 1 1 calc R . . . .
C9 C 0.23957(13) 0.9433(3) 0.31249(11) 0.0660(15) Uani 1 1 d . . . . .
H9A H 0.2242 0.9282 0.3259 0.099 Uiso 1 1 calc R . . . .
H9B H 0.2223 0.9743 0.2941 0.099 Uiso 1 1 calc R . . . .
H9C H 0.2489 0.8953 0.3049 0.099 Uiso 1 1 calc R . . . .
C10 C 0.30138(14) 1.0186(3) 0.31177(9) 0.0484(10) Uani 1 1 d . . . . .
H10A H 0.3246 1.0506 0.3248 0.073 Uiso 1 1 calc R . . . .
H10B H 0.3110 0.9709 0.3042 0.073 Uiso 1 1 calc R . . . .
H10C H 0.2844 1.0499 0.2934 0.073 Uiso 1 1 calc R . . . .
C11 C 0.42709(9) 1.09593(17) 0.40204(7) 0.0253(6) Uani 1 1 d . . . . .
C12 C 0.41944(11) 1.18647(18) 0.39439(8) 0.0319(7) Uani 1 1 d . . . . .
C13 C 0.40772(12) 1.2293(2) 0.42107(9) 0.0394(8) Uani 1 1 d . . . . .
H13A H 0.3839 1.2033 0.4229 0.059 Uiso 1 1 calc R . . . .
H13B H 0.4304 1.2259 0.4416 0.059 Uiso 1 1 calc R . . . .
H13C H 0.4015 1.2852 0.4153 0.059 Uiso 1 1 calc R . . . .
C14 C 0.38205(17) 1.1891(3) 0.36262(11) 0.0646(14) Uani 1 1 d . . . . .
H14A H 0.3591 1.1632 0.3658 0.097 Uiso 1 1 calc R . . . .
H14B H 0.3752 1.2445 0.3562 0.097 Uiso 1 1 calc R . . . .
H14C H 0.3884 1.1611 0.3458 0.097 Uiso 1 1 calc R . . . .
C15 C 0.45689(15) 1.2264(2) 0.39101(12) 0.0532(11) Uani 1 1 d . . . . .
H15A H 0.4797 1.2235 0.4115 0.080 Uiso 1 1 calc R . . . .
H15B H 0.4640 1.1989 0.3745 0.080 Uiso 1 1 calc R . . . .
H15C H 0.4508 1.2822 0.3849 0.080 Uiso 1 1 calc R . . . .
C16 C 0.47297(9) 0.90882(17) 0.45721(7) 0.0222(6) Uani 1 1 d . . . . .
C17 C 0.50090(10) 0.8611(2) 0.48652(8) 0.0304(7) Uani 1 1 d . . . . .
C18 C 0.48726(11) 0.8713(2) 0.51554(8) 0.0399(8) Uani 1 1 d . . . . .
H18A H 0.5053 0.8408 0.5338 0.060 Uiso 1 1 calc R . . . .
H18B H 0.4884 0.9276 0.5214 0.060 Uiso 1 1 calc R . . . .
H18C H 0.4595 0.8519 0.5098 0.060 Uiso 1 1 calc R . . . .
C19 C 0.54579(11) 0.8873(3) 0.49534(10) 0.0449(9) Uani 1 1 d . . . . .
H19A H 0.5631 0.8567 0.5139 0.067 Uiso 1 1 calc R . . . .
H19B H 0.5542 0.8776 0.4771 0.067 Uiso 1 1 calc R . . . .
H19C H 0.5484 0.9441 0.5006 0.067 Uiso 1 1 calc R . . . .
C20 C 0.49563(14) 0.7723(2) 0.47447(10) 0.0485(10) Uani 1 1 d . . . . .
H20A H 0.5124 0.7375 0.4917 0.073 Uiso 1 1 calc R . . . .
H20B H 0.4672 0.7567 0.4683 0.073 Uiso 1 1 calc R . . . .
H20C H 0.5040 0.7675 0.4560 0.073 Uiso 1 1 calc R . . . .
C21 C 0.55310(9) 0.96540(18) 0.39028(7) 0.0255(6) Uani 1 1 d . . . . .
C22 C 0.58928(11) 1.0231(2) 0.39665(10) 0.0421(9) Uani 1 1 d . . . . .
C23 C 0.58822(15) 1.0887(3) 0.42066(16) 0.083(2) Uani 1 1 d . . . . .
H23A H 0.5625 1.1173 0.4121 0.125 Uiso 1 1 calc R . . . .
H23B H 0.5910 1.0642 0.4412 0.125 Uiso 1 1 calc R . . . .
H23C H 0.6106 1.1260 0.4238 0.125 Uiso 1 1 calc R . . . .
C24 C 0.5831(2) 1.0597(4) 0.36306(16) 0.095(2) Uani 1 1 d . . . . .
H24A H 0.5573 1.0885 0.3551 0.143 Uiso 1 1 calc R . . . .
H24B H 0.6052 1.0965 0.3650 0.143 Uiso 1 1 calc R . . . .
H24C H 0.5827 1.0171 0.3481 0.143 Uiso 1 1 calc R . . . .
C25 C 0.62970(13) 0.9774(3) 0.40976(15) 0.0707(15) Uani 1 1 d . . . . .
H25A H 0.6522 1.0147 0.4136 0.106 Uiso 1 1 calc R . . . .
H25B H 0.6321 0.9511 0.4299 0.106 Uiso 1 1 calc R . . . .
H25C H 0.6305 0.9374 0.3941 0.106 Uiso 1 1 calc R . . . .
C26 C 0.45906(9) 0.93036(18) 0.32081(7) 0.0257(6) Uani 1 1 d . . . . .
C27 C 0.43976(12) 0.9627(3) 0.28575(9) 0.0457(9) Uani 1 1 d . . . . .
C28 C 0.40676(18) 1.0233(4) 0.28254(11) 0.0781(17) Uani 1 1 d . . . . .
H28A H 0.3860 0.9991 0.2893 0.117 Uiso 1 1 calc R . . . .
H28B H 0.4185 1.0694 0.2961 0.117 Uiso 1 1 calc R . . . .
H28C H 0.3945 1.0403 0.2602 0.117 Uiso 1 1 calc R . . . .
C29 C 0.4208(2) 0.8900(4) 0.26332(12) 0.091(2) Uani 1 1 d . . . . .
H29A H 0.4419 0.8506 0.2652 0.137 Uiso 1 1 calc R . . . .
H29B H 0.3997 0.8658 0.2697 0.137 Uiso 1 1 calc R . . . .
H29C H 0.4089 0.9082 0.2411 0.137 Uiso 1 1 calc R . . . .
C30 C 0.47482(17) 0.9937(4) 0.27573(13) 0.084(2) Uani 1 1 d . . . . .
H30A H 0.4947 0.9512 0.2785 0.126 Uiso 1 1 calc R . . . .
H30B H 0.4639 1.0102 0.2532 0.126 Uiso 1 1 calc R . . . .
H30C H 0.4879 1.0392 0.2892 0.126 Uiso 1 1 calc R . . . .
C31 C 0.55964(9) 0.71671(19) 0.32475(7) 0.0254(6) Uani 1 1 d D . . . .
C32 C 0.58904(11) 0.7225(2) 0.30620(9) 0.0422(8) Uani 1 1 d D U . . .
C39 C 0.55893(8) 0.66824(19) 0.40458(7) 0.0244(6) Uani 1 1 d D . . . .
C40 C 0.59401(10) 0.6425(2) 0.43599(8) 0.0377(8) Uani 1 1 d D U . . .
C47 C 0.50608(9) 0.43148(18) 0.33543(7) 0.0252(6) Uani 1 1 d . . . . .
C48 C 0.53448(10) 0.3596(2) 0.33784(10) 0.0366(8) Uani 1 1 d . . . . .
C49 C 0.57061(13) 0.3850(3) 0.32799(12) 0.0515(11) Uani 1 1 d . . . . .
H49A H 0.5848 0.4298 0.3413 0.077 Uiso 1 1 calc R . . . .
H49B H 0.5893 0.3402 0.3311 0.077 Uiso 1 1 calc R . . . .
H49C H 0.5604 0.4009 0.3054 0.077 Uiso 1 1 calc R . . . .
C50 C 0.51043(15) 0.2890(3) 0.31788(15) 0.0762(17) Uani 1 1 d . . . . .
H50A H 0.5288 0.2442 0.3197 0.114 Uiso 1 1 calc R . . . .
H50B H 0.4893 0.2731 0.3259 0.114 Uiso 1 1 calc R . . . .
H50C H 0.4980 0.3050 0.2954 0.114 Uiso 1 1 calc R . . . .
C51 C 0.55074(13) 0.3341(3) 0.37416(12) 0.0535(11) Uani 1 1 d . . . . .
H51A H 0.5662 0.3780 0.3874 0.080 Uiso 1 1 calc R . . . .
H51B H 0.5279 0.3209 0.3806 0.080 Uiso 1 1 calc R . . . .
H51C H 0.5683 0.2875 0.3771 0.080 Uiso 1 1 calc R . . . .
C52 C 0.42844(9) 0.57392(18) 0.27980(7) 0.0238(6) Uani 1 1 d . . . . .
C53 C 0.40583(12) 0.5964(3) 0.24381(8) 0.0424(9) Uani 1 1 d . . . . .
C54 C 0.43130(15) 0.6511(3) 0.23124(9) 0.0534(11) Uani 1 1 d . . . . .
H54A H 0.4382 0.6995 0.2443 0.080 Uiso 1 1 calc R . . . .
H54B H 0.4561 0.6236 0.2325 0.080 Uiso 1 1 calc R . . . .
H54C H 0.4158 0.6653 0.2089 0.080 Uiso 1 1 calc R . . . .
C55 C 0.36542(15) 0.6403(4) 0.24148(12) 0.0730(15) Uani 1 1 d . . . . .
H55A H 0.3492 0.6052 0.2495 0.110 Uiso 1 1 calc R . . . .
H55B H 0.3720 0.6890 0.2544 0.110 Uiso 1 1 calc R . . . .
H55C H 0.3500 0.6540 0.2191 0.110 Uiso 1 1 calc R . . . .
C56 C 0.3942(2) 0.5191(3) 0.22369(10) 0.0730(16) Uani 1 1 d . . . . .
H56A H 0.3780 0.4851 0.2322 0.110 Uiso 1 1 calc R . . . .
H56B H 0.3785 0.5325 0.2013 0.110 Uiso 1 1 calc R . . . .
H56C H 0.4189 0.4907 0.2249 0.110 Uiso 1 1 calc R . . . .
C57 C 0.35205(8) 0.36714(16) 0.31059(6) 0.0190(5) Uani 1 1 d . . . . .
C58 C 0.32991(9) 0.31068(18) 0.28189(7) 0.0237(6) Uani 1 1 d . . . . .
C59 C 0.36076(12) 0.2593(2) 0.27309(9) 0.0426(9) Uani 1 1 d . . . . .
H59A H 0.3801 0.2941 0.2685 0.064 Uiso 1 1 calc R . . . .
H59B H 0.3753 0.2243 0.2911 0.064 Uiso 1 1 calc R . . . .
H59C H 0.3464 0.2271 0.2541 0.064 Uiso 1 1 calc R . . . .
C60 C 0.30708(13) 0.3684(2) 0.25342(8) 0.0435(9) Uani 1 1 d . . . . .
H60A H 0.2877 0.4006 0.2591 0.065 Uiso 1 1 calc R . . . .
H60B H 0.3267 0.4033 0.2492 0.065 Uiso 1 1 calc R . . . .
H60C H 0.2927 0.3371 0.2342 0.065 Uiso 1 1 calc R . . . .
C61 C 0.29869(10) 0.2571(2) 0.28934(8) 0.0316(7) Uani 1 1 d . . . . .
H61A H 0.2795 0.2906 0.2948 0.047 Uiso 1 1 calc R . . . .
H61B H 0.2840 0.2249 0.2705 0.047 Uiso 1 1 calc R . . . .
H61C H 0.3129 0.2221 0.3074 0.047 Uiso 1 1 calc R . . . .
C62 C 0.42269(9) 0.44372(16) 0.40131(7) 0.0204(6) Uani 1 1 d . . . . .
C63 C 0.44865(10) 0.46121(19) 0.43692(7) 0.0289(7) Uani 1 1 d . . . . .
C64 C 0.42592(14) 0.4376(2) 0.45982(8) 0.0447(9) Uani 1 1 d . . . . .
H64A H 0.3998 0.4649 0.4531 0.067 Uiso 1 1 calc R . . . .
H64B H 0.4216 0.3800 0.4589 0.067 Uiso 1 1 calc R . . . .
H64C H 0.4422 0.4532 0.4818 0.067 Uiso 1 1 calc R . . . .
C65 C 0.45453(11) 0.5540(2) 0.43806(8) 0.0361(8) Uani 1 1 d . . . . .
H65A H 0.4281 0.5801 0.4316 0.054 Uiso 1 1 calc R . . . .
H65B H 0.4710 0.5702 0.4599 0.054 Uiso 1 1 calc R . . . .
H65C H 0.4681 0.5695 0.4234 0.054 Uiso 1 1 calc R . . . .
C66 C 0.49025(12) 0.4186(2) 0.44715(9) 0.0439(9) Uani 1 1 d . . . . .
H66A H 0.5060 0.4306 0.4697 0.066 Uiso 1 1 calc R . . . .
H66B H 0.4860 0.3611 0.4445 0.066 Uiso 1 1 calc R . . . .
H66C H 0.5050 0.4372 0.4338 0.066 Uiso 1 1 calc R . . . .
C67 C 0.28860(9) 0.44041(18) 0.39658(8) 0.0270(6) Uani 1 1 d D . . . .
C68 C 0.27198(12) 0.3689(2) 0.41018(10) 0.0435(9) Uani 1 1 d D U . . .
C75 C 0.26368(11) 0.5785(2) 0.32620(8) 0.0435(9) Uani 1 1 d D . . . .
C76 C 0.22845(12) 0.5968(3) 0.29406(9) 0.1010(15) Uani 1 1 d D U . . .
C83 C 0.23744(9) 0.72416(18) 0.40469(7) 0.0254(6) Uani 1 1 d . . . . .
C84 C 0.19346(11) 0.7270(2) 0.40380(10) 0.0391(8) Uani 1 1 d . . . . .
C85 C 0.19369(16) 0.7782(3) 0.43328(14) 0.0690(15) Uani 1 1 d . . . . .
H85A H 0.1662 0.7813 0.4335 0.104 Uiso 1 1 calc R . . . .
H85B H 0.2116 0.7534 0.4532 0.104 Uiso 1 1 calc R . . . .
H85C H 0.2034 0.8319 0.4316 0.104 Uiso 1 1 calc R . . . .
C86 C 0.17785(12) 0.6411(2) 0.40642(13) 0.0520(11) Uani 1 1 d . . . . .
H86A H 0.1500 0.6439 0.4058 0.078 Uiso 1 1 calc R . . . .
H86B H 0.1786 0.6088 0.3884 0.078 Uiso 1 1 calc R . . . .
H86C H 0.1952 0.6168 0.4266 0.078 Uiso 1 1 calc R . . . .
C87 C 0.16678(11) 0.7670(3) 0.37189(13) 0.0560(12) Uani 1 1 d . . . . .
H87A H 0.1387 0.7694 0.3708 0.084 Uiso 1 1 calc R . . . .
H87B H 0.1767 0.8209 0.3709 0.084 Uiso 1 1 calc R . . . .
H87C H 0.1681 0.7358 0.3538 0.084 Uiso 1 1 calc R . . . .
C88 C 0.34384(9) 0.69056(18) 0.46091(7) 0.0225(6) Uani 1 1 d . . . . .
C89 C 0.36566(10) 0.6760(2) 0.49726(7) 0.0313(7) Uani 1 1 d . . . . .
C90 C 0.37338(12) 0.7565(2) 0.51610(9) 0.0426(9) Uani 1 1 d . . . . .
H90A H 0.3872 0.7461 0.5390 0.064 Uiso 1 1 calc R . . . .
H90B H 0.3903 0.7909 0.5085 0.064 Uiso 1 1 calc R . . . .
H90C H 0.3475 0.7828 0.5125 0.064 Uiso 1 1 calc R . . . .
C91 C 0.33737(16) 0.6217(3) 0.50810(10) 0.0579(12) Uani 1 1 d . . . . .
H91A H 0.3501 0.6109 0.5311 0.087 Uiso 1 1 calc R . . . .
H91B H 0.3114 0.6486 0.5038 0.087 Uiso 1 1 calc R . . . .
H91C H 0.3328 0.5715 0.4962 0.087 Uiso 1 1 calc R . . . .
C92 C 0.40697(14) 0.6349(3) 0.50295(10) 0.0591(12) Uani 1 1 d . . . . .
H92A H 0.4210 0.6254 0.5259 0.089 Uiso 1 1 calc R . . . .
H92B H 0.4024 0.5841 0.4915 0.089 Uiso 1 1 calc R . . . .
H92C H 0.4236 0.6693 0.4950 0.089 Uiso 1 1 calc R . . . .
C33 C 0.55949(18) 0.7326(5) 0.26966(12) 0.077(2) Uani 0.876(7) 1 d D U P A 1
H33A H 0.5414 0.6866 0.2632 0.116 Uiso 0.876(7) 1 calc R . P A 1
H33B H 0.5434 0.7811 0.2675 0.116 Uiso 0.876(7) 1 calc R . P A 1
H33C H 0.5756 0.7365 0.2560 0.116 Uiso 0.876(7) 1 calc R . P A 1
C35 C 0.61171(17) 0.6430(3) 0.30817(16) 0.0635(16) Uani 0.876(7) 1 d D U P A 1
H35A H 0.5921 0.5995 0.3012 0.095 Uiso 0.876(7) 1 calc R . P A 1
H35B H 0.6276 0.6455 0.2943 0.095 Uiso 0.876(7) 1 calc R . P A 1
H35C H 0.6298 0.6337 0.3303 0.095 Uiso 0.876(7) 1 calc R . P A 1
C37 C 0.61742(19) 0.7936(3) 0.31671(17) 0.0655(18) Uani 0.876(7) 1 d D U P A 1
H37A H 0.6015 0.8422 0.3150 0.098 Uiso 0.876(7) 1 calc R . P A 1
H37B H 0.6356 0.7863 0.3390 0.098 Uiso 0.876(7) 1 calc R . P A 1
H37C H 0.6333 0.7982 0.3029 0.098 Uiso 0.876(7) 1 calc R . P A 1
C41 C 0.62649(17) 0.6028(5) 0.42630(14) 0.084(2) Uani 0.856(7) 1 d D U P B 1
H41A H 0.6369 0.6410 0.4147 0.126 Uiso 0.856(7) 1 calc R . P B 1
H41B H 0.6486 0.5848 0.4455 0.126 Uiso 0.856(7) 1 calc R . P B 1
H41C H 0.6148 0.5571 0.4125 0.126 Uiso 0.856(7) 1 calc R . P B 1
C43 C 0.5775(2) 0.5830(6) 0.45419(15) 0.095(3) Uani 0.856(7) 1 d D U P B 1
H43A H 0.5567 0.6089 0.4603 0.142 Uiso 0.856(7) 1 calc R . P B 1
H43B H 0.5658 0.5373 0.4404 0.142 Uiso 0.856(7) 1 calc R . P B 1
H43C H 0.5996 0.5650 0.4735 0.142 Uiso 0.856(7) 1 calc R . P B 1
C45 C 0.6116(2) 0.7153(4) 0.45790(16) 0.096(3) Uani 0.856(7) 1 d D U P B 1
H45A H 0.5903 0.7400 0.4639 0.144 Uiso 0.856(7) 1 calc R . P B 1
H45B H 0.6337 0.6979 0.4773 0.144 Uiso 0.856(7) 1 calc R . P B 1
H45C H 0.6219 0.7541 0.4464 0.144 Uiso 0.856(7) 1 calc R . P B 1
C70 C 0.2323(2) 0.3926(4) 0.4142(2) 0.088(3) Uani 0.849(7) 1 d D U P C 1
H70A H 0.2368 0.4401 0.4277 0.132 Uiso 0.849(7) 1 calc R . P C 1
H70B H 0.2117 0.4039 0.3931 0.132 Uiso 0.849(7) 1 calc R . P C 1
H70C H 0.2231 0.3489 0.4243 0.132 Uiso 0.849(7) 1 calc R . P C 1
C72 C 0.3054(2) 0.3503(4) 0.44411(17) 0.091(2) Uani 0.849(7) 1 d D U P C 1
H72A H 0.3306 0.3352 0.4415 0.136 Uiso 0.849(7) 1 calc R . P C 1
H72B H 0.3099 0.3977 0.4577 0.136 Uiso 0.849(7) 1 calc R . P C 1
H72C H 0.2962 0.3065 0.4542 0.136 Uiso 0.849(7) 1 calc R . P C 1
C74 C 0.2674(3) 0.2940(3) 0.38904(19) 0.084(2) Uani 0.849(7) 1 d D U P C 1
H74A H 0.2934 0.2814 0.3872 0.126 Uiso 0.849(7) 1 calc R . P C 1
H74B H 0.2586 0.2491 0.3988 0.126 Uiso 0.849(7) 1 calc R . P C 1
H74C H 0.2472 0.3042 0.3677 0.126 Uiso 0.849(7) 1 calc R . P C 1
C78 C 0.2041(2) 0.5191(4) 0.2810(2) 0.117(3) Uani 0.617(8) 1 d D U P D 1
H78A H 0.2221 0.4788 0.2777 0.175 Uiso 0.617(8) 1 calc R . P D 1
H78B H 0.1926 0.4994 0.2965 0.175 Uiso 0.617(8) 1 calc R . P D 1
H78C H 0.1822 0.5303 0.2606 0.175 Uiso 0.617(8) 1 calc R . P D 1
C80 C 0.2465(2) 0.6274(6) 0.26914(16) 0.113(3) Uani 0.617(8) 1 d D U P D 1
H80A H 0.2645 0.5868 0.2659 0.169 Uiso 0.617(8) 1 calc R . P D 1
H80B H 0.2245 0.6382 0.2487 0.169 Uiso 0.617(8) 1 calc R . P D 1
H80C H 0.2618 0.6763 0.2771 0.169 Uiso 0.617(8) 1 calc R . P D 1
C82 C 0.1999(2) 0.6609(5) 0.29927(16) 0.077(2) Uani 0.617(8) 1 d D U P D 1
H82A H 0.1779 0.6719 0.2789 0.116 Uiso 0.617(8) 1 calc R . P D 1
H82B H 0.1886 0.6415 0.3149 0.116 Uiso 0.617(8) 1 calc R . P D 1
H82C H 0.2152 0.7099 0.3073 0.116 Uiso 0.617(8) 1 calc R . P D 1
C34 C 0.5854(11) 0.6623(15) 0.2799(6) 0.053(7) Uani 0.124(7) 1 d D U P A 2
H34A H 0.6059 0.6737 0.2705 0.079 Uiso 0.124(7) 1 calc R . P A 2
H34B H 0.5896 0.6086 0.2889 0.079 Uiso 0.124(7) 1 calc R . P A 2
H34C H 0.5584 0.6659 0.2632 0.079 Uiso 0.124(7) 1 calc R . P A 2
C36 C 0.6306(6) 0.705(2) 0.3353(5) 0.060(7) Uani 0.124(7) 1 d D U P A 2
H36A H 0.6337 0.7431 0.3526 0.089 Uiso 0.124(7) 1 calc R . P A 2
H36B H 0.6301 0.6509 0.3432 0.089 Uiso 0.124(7) 1 calc R . P A 2
H36C H 0.6532 0.7108 0.3279 0.089 Uiso 0.124(7) 1 calc R . P A 2
C38 C 0.5927(10) 0.8104(9) 0.2962(7) 0.044(6) Uani 0.124(7) 1 d D U P A 2
H38A H 0.5949 0.8459 0.3142 0.066 Uiso 0.124(7) 1 calc R . P A 2
H38B H 0.6168 0.8159 0.2906 0.066 Uiso 0.124(7) 1 calc R . P A 2
H38C H 0.5686 0.8244 0.2777 0.066 Uiso 0.124(7) 1 calc R . P A 2
C42 C 0.6019(11) 0.5522(10) 0.4334(10) 0.079(9) Uani 0.144(7) 1 d D U P B 2
H42A H 0.6101 0.5429 0.4151 0.118 Uiso 0.144(7) 1 calc R . P B 2
H42B H 0.6234 0.5345 0.4531 0.118 Uiso 0.144(7) 1 calc R . P B 2
H42C H 0.5771 0.5224 0.4305 0.118 Uiso 0.144(7) 1 calc R . P B 2
C44 C 0.5813(8) 0.659(2) 0.4640(5) 0.059(7) Uani 0.144(7) 1 d D U P B 2
H44A H 0.5571 0.6272 0.4618 0.088 Uiso 0.144(7) 1 calc R . P B 2
H44B H 0.6033 0.6438 0.4839 0.088 Uiso 0.144(7) 1 calc R . P B 2
H44C H 0.5752 0.7153 0.4646 0.088 Uiso 0.144(7) 1 calc R . P B 2
C46 C 0.6318(5) 0.6878(16) 0.4362(6) 0.053(6) Uani 0.144(7) 1 d D U P B 2
H46A H 0.6376 0.6734 0.4171 0.079 Uiso 0.144(7) 1 calc R . P B 2
H46B H 0.6268 0.7451 0.4361 0.079 Uiso 0.144(7) 1 calc R . P B 2
H46C H 0.6549 0.6736 0.4554 0.079 Uiso 0.144(7) 1 calc R . P B 2
C69 C 0.2308(7) 0.350(2) 0.3822(6) 0.079(8) Uani 0.151(7) 1 d D U P C 2
H69A H 0.2128 0.3965 0.3787 0.119 Uiso 0.151(7) 1 calc R . P C 2
H69B H 0.2358 0.3390 0.3625 0.119 Uiso 0.151(7) 1 calc R . P C 2
H69C H 0.2180 0.3042 0.3879 0.119 Uiso 0.151(7) 1 calc R . P C 2
C71 C 0.2635(10) 0.3939(16) 0.4404(6) 0.060(6) Uani 0.151(7) 1 d D U P C 2
H71A H 0.2448 0.4391 0.4352 0.090 Uiso 0.151(7) 1 calc R . P C 2
H71B H 0.2514 0.3492 0.4477 0.090 Uiso 0.151(7) 1 calc R . P C 2
H71C H 0.2889 0.4092 0.4574 0.090 Uiso 0.151(7) 1 calc R . P C 2
C73 C 0.3011(8) 0.2983(14) 0.4165(9) 0.068(7) Uani 0.151(7) 1 d D U P C 2
H73A H 0.3055 0.2847 0.3967 0.103 Uiso 0.151(7) 1 calc R . P C 2
H73B H 0.3269 0.3125 0.4332 0.103 Uiso 0.151(7) 1 calc R . P C 2
H73C H 0.2894 0.2525 0.4235 0.103 Uiso 0.151(7) 1 calc R . P C 2
C77 C 0.1967(4) 0.5520(9) 0.3043(4) 0.128(3) Uani 0.383(8) 1 d D U P D 2
H77A H 0.1979 0.5717 0.3252 0.192 Uiso 0.383(8) 1 calc R . P D 2
H77B H 0.1695 0.5611 0.2884 0.192 Uiso 0.383(8) 1 calc R . P D 2
H77C H 0.2026 0.4949 0.3058 0.192 Uiso 0.383(8) 1 calc R . P D 2
C79 C 0.2266(5) 0.5655(9) 0.2609(2) 0.101(3) Uani 0.383(8) 1 d D U P D 2
H79A H 0.2017 0.5846 0.2442 0.151 Uiso 0.383(8) 1 calc R . P D 2
H79B H 0.2501 0.5850 0.2565 0.151 Uiso 0.383(8) 1 calc R . P D 2
H79C H 0.2267 0.5073 0.2610 0.151 Uiso 0.383(8) 1 calc R . P D 2
C81 C 0.2193(6) 0.6876(4) 0.2921(4) 0.111(3) Uani 0.383(8) 1 d D U P D 2
H81A H 0.2205 0.7069 0.3131 0.167 Uiso 0.383(8) 1 calc R . P D 2
H81B H 0.2394 0.7159 0.2858 0.167 Uiso 0.383(8) 1 calc R . P D 2
H81C H 0.1922 0.6973 0.2762 0.167 Uiso 0.383(8) 1 calc R . P D 2
I1 I 0.39217(5) 0.74510(9) 0.33011(4) 0.0625(5) Uani 0.2143(11) 1 d . . P E 1
I2 I 0.31057(6) 0.75676(14) 0.30247(6) 0.0977(9) Uani 0.2143(11) 1 d . . P E 1
I3 I 0.37136(7) 0.79130(17) 0.33354(6) 0.0514(8) Uani 0.1245(12) 1 d . . P F 2
I4 I 0.3370(2) 0.6977(2) 0.28406(9) 0.143(3) Uani 0.1245(12) 1 d . . P F 2
I5 I 0.3489(3) 0.7508(6) 0.33732(19) 0.067(3) Uani 0.0404(11) 1 d . . P G 3
I6 I 0.3784(3) 0.7617(6) 0.2902(2) 0.074(3) Uani 0.0404(11) 1 d . . P G 3

loop_
_atom_site_aniso_label
_atom_site_aniso_U_11
_atom_site_aniso_U_22
_atom_site_aniso_U_33
_atom_site_aniso_U_23
_atom_site_aniso_U_13
_atom_site_aniso_U_12
Cr1 0.0181(2) 0.0169(2) 0.0227(2) -0.00067(17) 0.00704(18) 0.00149(17)
Cr2 0.0195(2) 0.0152(2) 0.0208(2) 0.00013(17) 0.00679(18) 0.00089(17)
Cr3 0.0261(2) 0.0156(2) 0.0250(2) -0.00035(17) 0.01261(19) -0.00277(18)
Cr4 0.0213(2) 0.0173(2) 0.0320(3) -0.00225(19) 0.0125(2) -0.00371(18)
Cr5 0.0171(2) 0.0190(2) 0.0294(2) -0.00371(18) 0.00838(19) -0.00222(17)
Cr6 0.0174(2) 0.0157(2) 0.0193(2) -0.00147(16) 0.00683(17) -0.00080(16)
Cr7 0.0159(2) 0.0177(2) 0.0206(2) -0.00292(17) 0.00592(17) -0.00026(16)
Cr8 0.0173(2) 0.0176(2) 0.0227(2) -0.00140(17) 0.00859(18) 0.00090(16)
F1 0.0201(8) 0.0183(8) 0.0233(8) 0.0019(6) 0.0076(6) 0.0021(6)
F2 0.0236(8) 0.0200(8) 0.0198(8) -0.0004(6) 0.0068(6) -0.0002(6)
F3 0.0236(8) 0.0181(8) 0.0210(8) 0.0013(6) 0.0084(6) -0.0013(6)
F4 0.0191(7) 0.0191(8) 0.0213(8) 0.0000(6) 0.0064(6) -0.0012(6)
F5 0.0221(8) 0.0181(8) 0.0223(8) -0.0024(6) 0.0080(6) -0.0018(6)
F6 0.0207(8) 0.0166(7) 0.0224(8) 0.0016(6) 0.0077(6) 0.0020(6)
F7 0.0157(7) 0.0210(8) 0.0222(8) -0.0028(6) 0.0055(6) 0.0004(6)
F8 0.0228(8) 0.0190(8) 0.0216(8) -0.0008(6) 0.0085(6) 0.0002(6)
O1 0.0243(10) 0.0223(10) 0.0351(11) -0.0037(9) 0.0122(9) 0.0022(8)
O2 0.0266(11) 0.0241(10) 0.0295(11) -0.0054(8) 0.0120(9) -0.0002(8)
O3 0.0244(10) 0.0237(11) 0.0269(10) 0.0025(8) 0.0030(8) 0.0013(8)
O4 0.0232(10) 0.0223(10) 0.0285(11) 0.0054(8) 0.0052(9) 0.0035(8)
O5 0.0301(11) 0.0166(10) 0.0341(11) -0.0018(8) 0.0141(9) -0.0005(8)
O6 0.0464(14) 0.0187(11) 0.0513(14) 0.0006(10) 0.0312(12) -0.0024(10)
O7 0.0219(10) 0.0270(11) 0.0216(10) -0.0002(8) 0.0074(8) -0.0011(8)
O8 0.0242(10) 0.0332(12) 0.0243(10) -0.0070(9) 0.0086(8) -0.0074(9)
O9 0.0378(13) 0.0235(11) 0.0503(14) -0.0088(10) 0.0262(11) -0.0107(9)
O10 0.0309(12) 0.0266(12) 0.085(2) -0.0176(12) 0.0294(13) -0.0114(10)
O11 0.0397(13) 0.0315(12) 0.0310(12) 0.0097(9) 0.0187(10) 0.0090(10)
O12 0.0564(15) 0.0247(11) 0.0325(12) 0.0062(9) 0.0277(11) 0.0050(10)
O13 0.0445(14) 0.0267(12) 0.0768(19) -0.0096(12) 0.0449(14) -0.0087(10)
O14 0.0304(12) 0.0300(12) 0.0592(15) -0.0128(11) 0.0283(11) -0.0078(10)
O15 0.0281(11) 0.0291(12) 0.0408(13) -0.0101(10) -0.0042(10) 0.0042(9)
O16 0.0283(11) 0.0247(11) 0.0406(13) 0.0057(10) -0.0052(10) -0.0028(9)
O17 0.0226(11) 0.0251(12) 0.0717(17) -0.0093(11) 0.0207(11) -0.0011(9)
O18 0.0243(11) 0.0223(10) 0.0365(12) -0.0054(9) 0.0140(9) -0.0006(8)
O19 0.0301(11) 0.0335(12) 0.0245(10) -0.0072(9) 0.0134(9) -0.0109(9)
O20 0.0247(10) 0.0311(11) 0.0212(10) -0.0013(8) 0.0081(8) -0.0059(9)
O21 0.0212(10) 0.0195(10) 0.0287(10) -0.0048(8) 0.0098(8) -0.0019(8)
O22 0.0234(10) 0.0237(10) 0.0295(11) -0.0071(8) 0.0108(8) -0.0034(8)
O23 0.0199(9) 0.0216(10) 0.0253(10) 0.0035(8) 0.0068(8) 0.0033(8)
O24 0.0218(10) 0.0198(10) 0.0242(10) 0.0040(8) 0.0085(8) 0.0028(8)
O25 0.0259(11) 0.0246(11) 0.0378(12) -0.0085(9) 0.0159(9) -0.0075(8)
O26 0.0334(12) 0.0223(11) 0.0376(12) -0.0007(9) 0.0213(10) -0.0006(9)
O27 0.0270(11) 0.0401(13) 0.0233(10) -0.0063(9) 0.0011(9) 0.0091(10)
O28 0.0185(10) 0.0280(11) 0.0325(11) -0.0074(9) 0.0045(8) 0.0020(8)
O29 0.0255(10) 0.0242(11) 0.0392(12) -0.0016(9) 0.0182(9) 0.0011(8)
O30 0.0211(10) 0.0245(11) 0.0361(12) -0.0018(9) 0.0110(9) 0.0019(8)
O31 0.0291(11) 0.0242(10) 0.0217(10) -0.0007(8) 0.0091(8) 0.0045(8)
O32 0.0274(10) 0.0216(10) 0.0241(10) -0.0010(8) 0.0119(8) 0.0003(8)
C1 0.0243(15) 0.0203(14) 0.0278(15) -0.0010(11) 0.0099(12) 0.0023(11)
C2 0.0335(17) 0.0313(17) 0.0432(19) -0.0133(14) 0.0200(15) 0.0003(14)
C3 0.051(2) 0.057(2) 0.042(2) -0.0114(18) 0.0262(18) -0.0035(19)
C4 0.056(3) 0.052(3) 0.062(3) -0.009(2) 0.025(2) 0.025(2)
C5 0.062(3) 0.048(2) 0.083(3) -0.039(2) 0.048(3) -0.017(2)
C6 0.0246(14) 0.0234(15) 0.0232(14) 0.0007(11) 0.0065(12) 0.0054(12)
C7 0.0361(18) 0.0349(18) 0.0302(17) 0.0090(14) 0.0021(14) 0.0054(14)
C8 0.075(3) 0.065(3) 0.059(3) 0.017(2) 0.011(2) 0.045(3)
C9 0.042(2) 0.075(3) 0.050(2) 0.032(2) -0.0199(19) -0.016(2)
C10 0.061(3) 0.048(2) 0.0275(17) 0.0082(16) 0.0055(17) -0.0153(19)
C11 0.0309(16) 0.0152(14) 0.0281(15) -0.0005(11) 0.0087(13) -0.0010(11)
C12 0.0423(18) 0.0166(15) 0.0335(17) 0.0020(12) 0.0100(14) 0.0002(13)
C13 0.047(2) 0.0224(16) 0.049(2) 0.0011(14) 0.0171(17) 0.0065(14)
C14 0.089(4) 0.031(2) 0.045(2) 0.0056(17) -0.009(2) 0.003(2)
C15 0.077(3) 0.0178(17) 0.083(3) 0.0055(18) 0.051(3) -0.0012(17)
C16 0.0248(14) 0.0168(13) 0.0214(13) -0.0047(11) 0.0041(11) -0.0019(11)
C17 0.0300(16) 0.0285(16) 0.0265(15) 0.0014(12) 0.0027(13) 0.0020(13)
C18 0.0395(19) 0.049(2) 0.0243(16) 0.0064(15) 0.0035(14) 0.0000(16)
C19 0.0277(17) 0.058(2) 0.042(2) 0.0037(18) 0.0044(15) 0.0055(16)
C20 0.061(3) 0.0283(18) 0.046(2) 0.0069(16) 0.0075(19) 0.0111(17)
C21 0.0249(15) 0.0239(15) 0.0268(15) -0.0030(12) 0.0082(12) -0.0064(12)
C22 0.0355(19) 0.0357(19) 0.056(2) -0.0148(17) 0.0176(17) -0.0182(15)
C23 0.052(3) 0.068(3) 0.133(5) -0.068(4) 0.036(3) -0.035(2)
C24 0.109(5) 0.088(4) 0.097(4) 0.016(3) 0.047(4) -0.059(4)
C25 0.030(2) 0.074(3) 0.104(4) -0.037(3) 0.019(2) -0.019(2)
C26 0.0272(15) 0.0250(15) 0.0241(15) 0.0023(12) 0.0086(12) -0.0085(12)
C27 0.040(2) 0.066(3) 0.0274(17) 0.0168(17) 0.0071(15) -0.0051(18)
C28 0.086(4) 0.100(4) 0.039(2) 0.027(3) 0.012(2) 0.048(3)
C29 0.103(5) 0.121(5) 0.033(2) -0.016(3) 0.003(3) -0.012(4)
C30 0.065(3) 0.122(5) 0.063(3) 0.056(3) 0.021(3) -0.003(3)
C31 0.0218(14) 0.0294(16) 0.0259(14) 0.0006(12) 0.0097(12) -0.0022(12)
C32 0.0396(19) 0.050(2) 0.050(2) -0.0035(17) 0.0323(17) -0.0061(16)
C39 0.0166(13) 0.0327(16) 0.0230(14) 0.0021(12) 0.0060(11) -0.0018(12)
C40 0.0237(15) 0.053(2) 0.0284(16) 0.0059(15) -0.0002(13) 0.0028(14)
C47 0.0202(14) 0.0234(15) 0.0316(15) -0.0033(12) 0.0090(12) 0.0018(11)
C48 0.0274(16) 0.0264(16) 0.056(2) -0.0031(15) 0.0156(15) 0.0060(13)
C49 0.048(2) 0.052(2) 0.069(3) 0.015(2) 0.038(2) 0.0226(19)
C50 0.054(3) 0.047(3) 0.117(5) -0.040(3) 0.018(3) 0.012(2)
C51 0.041(2) 0.049(2) 0.077(3) 0.030(2) 0.030(2) 0.0184(18)
C52 0.0254(15) 0.0232(14) 0.0247(14) -0.0022(11) 0.0113(12) -0.0023(12)
C53 0.046(2) 0.053(2) 0.0265(17) 0.0024(15) 0.0110(15) -0.0102(17)
C54 0.068(3) 0.059(3) 0.0318(19) 0.0140(18) 0.0162(19) -0.012(2)
C55 0.054(3) 0.101(4) 0.055(3) 0.028(3) 0.008(2) 0.023(3)
C56 0.115(4) 0.069(3) 0.027(2) -0.007(2) 0.015(2) -0.032(3)
C57 0.0204(13) 0.0168(13) 0.0172(12) 0.0023(10) 0.0037(10) 0.0008(10)
C58 0.0243(14) 0.0237(14) 0.0193(13) -0.0028(11) 0.0032(11) -0.0009(11)
C59 0.0398(19) 0.046(2) 0.044(2) -0.0253(17) 0.0164(16) -0.0044(16)
C60 0.052(2) 0.039(2) 0.0246(16) 0.0047(14) -0.0034(15) -0.0090(17)
C61 0.0310(16) 0.0294(16) 0.0289(16) -0.0056(13) 0.0044(13) -0.0103(13)
C62 0.0237(14) 0.0127(12) 0.0220(14) 0.0013(10) 0.0048(11) 0.0017(10)
C63 0.0341(17) 0.0248(15) 0.0212(14) -0.0006(12) 0.0021(12) 0.0005(13)
C64 0.068(3) 0.041(2) 0.0240(17) -0.0028(14) 0.0161(17) -0.0090(18)
C65 0.0412(19) 0.0276(17) 0.0319(17) -0.0067(13) 0.0043(14) -0.0042(14)
C66 0.040(2) 0.043(2) 0.0301(18) -0.0068(15) -0.0093(15) 0.0120(16)
C67 0.0217(14) 0.0230(15) 0.0384(17) -0.0014(12) 0.0134(13) -0.0022(11)
C68 0.050(2) 0.0261(17) 0.071(2) -0.0008(16) 0.0417(19) -0.0072(15)
C75 0.0347(19) 0.049(2) 0.0362(19) -0.0118(16) -0.0002(15) 0.0154(16)
C76 0.092(2) 0.107(2) 0.090(2) -0.0058(17) 0.0161(18) 0.0298(18)
C83 0.0229(14) 0.0246(15) 0.0319(16) -0.0036(12) 0.0138(12) 0.0008(12)
C84 0.0276(17) 0.0337(18) 0.065(2) -0.0009(16) 0.0274(17) 0.0019(14)
C85 0.062(3) 0.070(3) 0.102(4) -0.021(3) 0.063(3) 0.000(2)
C86 0.0325(19) 0.042(2) 0.091(3) 0.008(2) 0.035(2) -0.0003(16)
C87 0.0205(17) 0.047(2) 0.095(3) 0.014(2) 0.0147(19) 0.0060(16)
C88 0.0213(14) 0.0254(15) 0.0227(14) -0.0003(11) 0.0103(11) 0.0005(11)
C89 0.0365(17) 0.0355(17) 0.0200(14) -0.0004(12) 0.0080(13) 0.0083(14)
C90 0.047(2) 0.047(2) 0.0277(17) -0.0069(15) 0.0069(15) -0.0003(17)
C91 0.087(3) 0.054(3) 0.038(2) 0.0022(18) 0.030(2) -0.015(2)
C92 0.053(2) 0.078(3) 0.034(2) -0.003(2) 0.0013(18) 0.031(2)
C33 0.062(3) 0.135(6) 0.046(3) 0.014(3) 0.034(2) -0.012(3)
C35 0.056(3) 0.066(3) 0.090(4) -0.013(3) 0.052(3) 0.000(2)
C37 0.059(3) 0.064(3) 0.098(5) -0.022(3) 0.059(3) -0.028(3)
C41 0.041(3) 0.150(7) 0.052(3) 0.003(4) 0.005(2) 0.042(4)
C43 0.062(4) 0.149(7) 0.052(3) 0.060(4) -0.004(3) -0.013(4)
C45 0.087(5) 0.088(4) 0.059(4) -0.022(3) -0.039(3) 0.017(3)
C70 0.078(4) 0.044(3) 0.186(8) 0.013(4) 0.100(5) -0.004(3)
C72 0.110(5) 0.067(4) 0.094(4) 0.041(3) 0.037(4) -0.016(4)
C74 0.135(6) 0.034(3) 0.119(5) -0.017(3) 0.090(5) -0.034(3)
C78 0.112(4) 0.113(3) 0.114(4) -0.016(2) 0.028(3) 0.015(2)
C80 0.112(4) 0.117(4) 0.103(4) -0.005(3) 0.031(3) 0.021(3)
C82 0.067(3) 0.087(3) 0.060(3) 0.002(2) 0.001(2) 0.019(2)
C34 0.065(17) 0.050(10) 0.061(10) -0.002(9) 0.046(10) -0.012(10)
C36 0.041(9) 0.098(17) 0.061(9) 0.006(9) 0.044(7) -0.001(9)
C38 0.049(15) 0.053(7) 0.055(14) -0.005(7) 0.048(12) -0.009(7)
C42 0.065(18) 0.064(8) 0.10(2) 0.006(8) 0.016(16) 0.010(7)
C44 0.046(12) 0.096(17) 0.022(8) 0.025(9) -0.001(8) 0.025(12)
C46 0.022(7) 0.076(13) 0.042(13) 0.031(10) -0.012(7) 0.007(8)
C69 0.070(9) 0.08(2) 0.091(10) 0.005(10) 0.035(8) -0.031(9)
C71 0.078(16) 0.038(12) 0.085(10) -0.003(9) 0.056(10) -0.024(11)
C73 0.069(12) 0.041(10) 0.112(18) 0.007(10) 0.052(11) -0.005(9)
C77 0.128(4) 0.132(4) 0.122(5) -0.010(3) 0.044(3) 0.009(3)
C79 0.096(5) 0.100(4) 0.097(3) -0.007(2) 0.023(3) 0.015(3)
C81 0.112(5) 0.110(3) 0.108(5) -0.005(2) 0.035(3) 0.025(2)
I1 0.0651(10) 0.0464(8) 0.0692(9) -0.0049(6) 0.0163(7) -0.0109(7)
I2 0.0733(11) 0.1051(15) 0.1424(19) 0.0600(14) 0.0723(13) 0.0399(10)
I3 0.0406(12) 0.0671(17) 0.0558(13) -0.0025(10) 0.0287(10) -0.0058(11)
I4 0.242(6) 0.057(2) 0.072(2) -0.0018(16) -0.012(3) -0.030(3)
I5 0.077(6) 0.068(5) 0.052(4) 0.004(3) 0.021(4) 0.006(4)
I6 0.062(5) 0.087(6) 0.070(5) 0.021(4) 0.022(4) 0.022(4)

loop_
_atom_type_symbol
_atom_type_description
_atom_type_scat_dispersion_real
_atom_type_scat_dispersion_imag
_atom_type_scat_source
C C 0.0181 0.0091 'International Tables Vol C Tables 4.2.6.8 and 6.1.1.4'
H H 0.0000 0.0000 'International Tables Vol C Tables 4.2.6.8 and 6.1.1.4'
Cr Cr -0.1635 2.4439 'International Tables Vol C Tables 4.2.6.8 and 6.1.1.4'
F F 0.0727 0.0534 'International Tables Vol C Tables 4.2.6.8 and 6.1.1.4'
I I -0.3257 6.8362 'International Tables Vol C Tables 4.2.6.8 and 6.1.1.4'
O O 0.0492 0.0322 'International Tables Vol C Tables 4.2.6.8 and 6.1.1.4'

loop_
_geom_angle_atom_site_label_1
_geom_angle_atom_site_label_2
_geom_angle_atom_site_label_3
_geom_angle
F1 Cr1 F8 89.36(7)
F1 Cr1 O1 93.24(8)
F1 Cr1 O3 91.48(8)
F1 Cr1 O30 179.41(9)
F1 Cr1 O32 88.54(8)
F8 Cr1 O1 177.40(8)
F8 Cr1 O3 90.33(8)
F8 Cr1 O30 90.05(8)
F8 Cr1 O32 92.61(8)
O1 Cr1 O3 89.62(9)
O1 Cr1 O32 87.45(9)
O3 Cr1 O32 177.07(9)
O30 Cr1 O1 87.35(9)
O30 Cr1 O3 88.46(9)
O30 Cr1 O32 91.55(9)
F1 Cr2 F2 89.47(7)
F1 Cr2 O2 91.78(8)
F1 Cr2 O4 91.36(8)
F1 Cr2 O5 177.68(8)
F1 Cr2 O7 87.31(8)
F2 Cr2 O2 178.37(8)
F2 Cr2 O4 90.17(8)
F2 Cr2 O5 92.29(8)
F2 Cr2 O7 90.32(8)
O2 Cr2 O4 90.84(9)
O5 Cr2 O2 86.49(9)
O5 Cr2 O4 87.12(9)
O5 Cr2 O7 94.19(9)
O7 Cr2 O2 88.70(9)
O7 Cr2 O4 178.58(9)
F2 Cr3 F3 91.75(7)
F2 Cr3 O6 90.14(9)
F2 Cr3 O8 90.43(8)
F2 Cr3 O9 175.28(9)
F2 Cr3 O11 90.33(9)
F3 Cr3 O6 176.89(9)
F3 Cr3 O8 87.53(8)
F3 Cr3 O9 92.86(8)
F3 Cr3 O11 90.28(8)
O6 Cr3 O8 94.92(10)
O6 Cr3 O9 85.29(10)
O6 Cr3 O11 87.24(10)
O8 Cr3 O9 88.78(10)
O8 Cr3 O11 177.71(10)
O9 Cr3 O11 90.64(10)
F3 Cr4 O10 92.84(9)
F3 Cr4 O12 90.80(8)
F3 Cr4 O13 178.25(9)
F3 Cr4 O15 90.43(9)
F4 Cr4 F3 90.09(7)
F4 Cr4 O10 176.88(9)
F4 Cr4 O12 89.86(9)
F4 Cr4 O13 91.33(9)
F4 Cr4 O15 92.15(8)
O10 Cr4 O12 91.17(12)
O10 Cr4 O13 85.76(11)
O10 Cr4 O15 86.77(11)
O12 Cr4 O13 88.18(11)
O12 Cr4 O15 177.65(11)
O13 Cr4 O15 90.55(12)
F4 Cr5 O14 92.18(8)
F4 Cr5 O16 91.61(8)
F4 Cr5 O17 178.04(9)
F4 Cr5 O19 89.45(8)
F5 Cr5 F4 88.71(7)
F5 Cr5 O14 178.53(9)
F5 Cr5 O16 90.53(9)
F5 Cr5 O17 92.48(9)
F5 Cr5 O19 90.36(8)
O14 Cr5 O16 90.61(11)
O14 Cr5 O17 86.66(10)
O14 Cr5 O19 88.49(10)
O17 Cr5 O16 86.82(11)
O17 Cr5 O19 92.10(11)
O19 Cr5 O16 178.63(11)
F5 Cr6 F6 90.40(7)
F5 Cr6 O18 93.29(8)
F5 Cr6 O20 90.15(8)
F5 Cr6 O21 177.62(8)
F5 Cr6 O23 84.66(8)
F6 Cr6 O18 175.35(8)
F6 Cr6 O20 90.25(8)
F6 Cr6 O21 89.98(8)
F6 Cr6 O23 90.12(8)
O18 Cr6 O20 92.57(9)
O18 Cr6 O21 86.44(8)
O18 Cr6 O23 87.41(9)
O20 Cr6 O23 174.80(9)
O21 Cr6 O20 87.50(9)
O21 Cr6 O23 97.68(9)
F6 Cr7 O22 90.54(8)
F6 Cr7 O24 90.88(8)
F6 Cr7 O25 176.34(8)
F6 Cr7 O27 90.99(9)
F7 Cr7 F6 88.86(7)
F7 Cr7 O22 178.00(9)
F7 Cr7 O24 84.90(8)
F7 Cr7 O25 94.01(8)
F7 Cr7 O27 90.50(8)
O22 Cr7 O24 97.01(9)
O22 Cr7 O25 86.67(9)
O22 Cr7 O27 87.60(9)
O25 Cr7 O24 87.13(9)
O25 Cr7 O27 91.25(10)
O27 Cr7 O24 175.01(9)
F7 Cr8 F8 88.51(7)
F7 Cr8 O26 92.06(8)
F7 Cr8 O28 91.14(8)
F7 Cr8 O29 177.92(8)
F7 Cr8 O31 90.33(8)
F8 Cr8 O26 178.47(8)
F8 Cr8 O28 89.40(8)
F8 Cr8 O29 92.36(8)
F8 Cr8 O31 90.92(8)
O26 Cr8 O31 87.66(9)
O28 Cr8 O26 92.01(10)
O28 Cr8 O31 178.50(9)
O29 Cr8 O26 87.12(9)
O29 Cr8 O28 86.98(9)
O29 Cr8 O31 91.54(9)
Cr1 F1 Cr2 123.97(8)
Cr3 F2 Cr2 124.29(8)
Cr4 F3 Cr3 124.03(8)
Cr4 F4 Cr5 124.43(8)
Cr5 F5 Cr6 124.81(8)
Cr6 F6 Cr7 124.76(8)
Cr8 F7 Cr7 123.29(8)
Cr1 F8 Cr8 123.04(8)
C1 O1 Cr1 134.89(19)
C1 O2 Cr2 130.12(19)
C6 O3 Cr1 129.44(19)
C6 O4 Cr2 135.88(19)
C11 O5 Cr2 133.01(19)
C11 O6 Cr3 133.4(2)
C16 O7 Cr2 131.27(19)
C16 O8 Cr3 134.41(19)
C21 O9 Cr3 135.9(2)
C21 O10 Cr4 133.0(2)
C26 O11 Cr3 132.7(2)
C26 O12 Cr4 135.6(2)
C31 O13 Cr4 134.6(2)
C31 O14 Cr5 134.5(2)
C39 O15 Cr4 134.9(2)
C39 O16 Cr5 133.8(2)
C47 O17 Cr5 134.1(2)
C47 O18 Cr6 134.4(2)
C52 O19 Cr5 134.8(2)
C52 O20 Cr6 133.18(19)
C57 O21 Cr6 134.18(18)
C57 O22 Cr7 132.64(18)
C62 O23 Cr6 130.88(18)
C62 O24 Cr7 130.31(18)
C67 O25 Cr7 133.8(2)
C67 O26 Cr8 130.3(2)
C75 O27 Cr7 128.5(2)
C75 O28 Cr8 135.3(2)
C83 O29 Cr8 132.9(2)
C83 O30 Cr1 128.42(19)
C88 O31 Cr8 128.22(19)
C88 O32 Cr1 134.53(19)
O1 C1 C2 115.8(3)
O2 C1 O1 125.5(3)
O2 C1 C2 118.7(3)
C1 C2 C3 107.9(3)
C4 C2 C1 107.6(3)
C4 C2 C3 109.0(3)
C5 C2 C1 111.0(3)
C5 C2 C3 110.3(3)
C5 C2 C4 110.9(4)
C2 C3 H3A 109.5
C2 C3 H3B 109.5
C2 C3 H3C 109.5
H3A C3 H3B 109.5
H3A C3 H3C 109.5
H3B C3 H3C 109.5
C2 C4 H4A 109.5
C2 C4 H4B 109.5
C2 C4 H4C 109.5
H4A C4 H4B 109.5
H4A C4 H4C 109.5
H4B C4 H4C 109.5
C2 C5 H5A 109.5
C2 C5 H5B 109.5
C2 C5 H5C 109.5
H5A C5 H5B 109.5
H5A C5 H5C 109.5
H5B C5 H5C 109.5
O3 C6 O4 125.7(3)
O3 C6 C7 118.1(3)
O4 C6 C7 116.2(3)
C6 C7 C8 105.9(3)
C9 C7 C6 111.0(3)
C9 C7 C8 110.9(4)
C9 C7 C10 110.8(3)
C10 C7 C6 109.2(3)
C10 C7 C8 108.9(4)
C7 C8 H8A 109.5
C7 C8 H8B 109.5
C7 C8 H8C 109.5
H8A C8 H8B 109.5
H8A C8 H8C 109.5
H8B C8 H8C 109.5
C7 C9 H9A 109.5
C7 C9 H9B 109.5
C7 C9 H9C 109.5
H9A C9 H9B 109.5
H9A C9 H9C 109.5
H9B C9 H9C 109.5
C7 C10 H10A 109.5
C7 C10 H10B 109.5
C7 C10 H10C 109.5
H10A C10 H10B 109.5
H10A C10 H10C 109.5
H10B C10 H10C 109.5
O5 C11 C12 117.6(3)
O6 C11 O5 125.6(3)
O6 C11 C12 116.7(3)
C11 C12 C13 110.6(3)
C14 C12 C11 104.5(3)
C14 C12 C13 108.0(3)
C15 C12 C11 111.0(3)
C15 C12 C13 110.4(3)
C15 C12 C14 112.1(4)
C12 C13 H13A 109.5
C12 C13 H13B 109.5
C12 C13 H13C 109.5
H13A C13 H13B 109.5
H13A C13 H13C 109.5
H13B C13 H13C 109.5
C12 C14 H14A 109.5
C12 C14 H14B 109.5
C12 C14 H14C 109.5
H14A C14 H14B 109.5
H14A C14 H14C 109.5
H14B C14 H14C 109.5
C12 C15 H15A 109.5
C12 C15 H15B 109.5
C12 C15 H15C 109.5
H15A C15 H15B 109.5
H15A C15 H15C 109.5
H15B C15 H15C 109.5
O7 C16 O8 125.1(3)
O7 C16 C17 117.8(3)
O8 C16 C17 117.0(3)
C16 C17 C18 110.8(3)
C16 C17 C19 110.4(3)
C16 C17 C20 103.9(3)
C18 C17 C19 110.9(3)
C18 C17 C20 110.9(3)
C19 C17 C20 109.7(3)
C17 C18 H18A 109.5
C17 C18 H18B 109.5
C17 C18 H18C 109.5
H18A C18 H18B 109.5
H18A C18 H18C 109.5
H18B C18 H18C 109.5
C17 C19 H19A 109.5
C17 C19 H19B 109.5
C17 C19 H19C 109.5
H19A C19 H19B 109.5
H19A C19 H19C 109.5
H19B C19 H19C 109.5
C17 C20 H20A 109.5
C17 C20 H20B 109.5
C17 C20 H20C 109.5
H20A C20 H20B 109.5
H20A C20 H20C 109.5
H20B C20 H20C 109.5
O9 C21 C22 117.5(3)
O10 C21 O9 125.4(3)
O10 C21 C22 117.0(3)
C21 C22 C23 110.2(3)
C21 C22 C24 104.5(3)
C23 C22 C24 110.8(5)
C25 C22 C21 110.6(3)
C25 C22 C23 110.1(4)
C25 C22 C24 110.5(5)
C22 C23 H23A 109.5
C22 C23 H23B 109.5
C22 C23 H23C 109.5
H23A C23 H23B 109.5
H23A C23 H23C 109.5
H23B C23 H23C 109.5
C22 C24 H24A 109.5
C22 C24 H24B 109.5
C22 C24 H24C 109.5
H24A C24 H24B 109.5
H24A C24 H24C 109.5
H24B C24 H24C 109.5
C22 C25 H25A 109.5
C22 C25 H25B 109.5
C22 C25 H25C 109.5
H25A C25 H25B 109.5
H25A C25 H25C 109.5
H25B C25 H25C 109.5
O11 C26 O12 125.7(3)
O11 C26 C27 118.2(3)
O12 C26 C27 116.1(3)
C26 C27 C29 107.5(4)
C28 C27 C26 111.7(3)
C28 C27 C29 108.9(4)
C28 C27 C30 114.7(4)
C30 C27 C26 107.5(3)
C30 C27 C29 106.1(5)
C27 C28 H28A 109.5
C27 C28 H28B 109.5
C27 C28 H28C 109.5
H28A C28 H28B 109.5
H28A C28 H28C 109.5
H28B C28 H28C 109.5
C27 C29 H29A 109.5
C27 C29 H29B 109.5
C27 C29 H29C 109.5
H29A C29 H29B 109.5
H29A C29 H29C 109.5
H29B C29 H29C 109.5
C27 C30 H30A 109.5
C27 C30 H30B 109.5
C27 C30 H30C 109.5
H30A C30 H30B 109.5
H30A C30 H30C 109.5
H30B C30 H30C 109.5
O13 C31 O14 125.6(3)
O13 C31 C32 117.3(3)
O14 C31 C32 117.1(3)
C31 C32 C33 103.6(3)
C31 C32 C36 98.7(10)
C31 C32 C38 110.6(10)
C35 C32 C31 110.6(3)
C35 C32 C33 106.6(4)
C37 C32 C31 112.3(3)
C37 C32 C33 110.2(5)
C37 C32 C35 112.9(4)
C34 C32 C31 119.2(12)
C34 C32 C36 107.7(15)
C34 C32 C38 113.6(13)
C38 C32 C36 105.0(14)
O15 C39 O16 125.3(3)
O15 C39 C40 117.7(3)
O16 C39 C40 116.9(3)
C41 C40 C39 107.6(3)
C41 C40 C43 109.9(5)
C41 C40 C45 110.7(5)
C43 C40 C39 109.0(3)
C43 C40 C45 108.7(5)
C45 C40 C39 110.8(3)
C42 C40 C39 108.1(15)
C44 C40 C39 108.6(10)
C44 C40 C42 110.7(15)
C44 C40 C46 115.5(15)
C46 C40 C39 105.9(9)
C46 C40 C42 107.8(14)
O17 C47 O18 125.5(3)
O17 C47 C48 117.7(3)
O18 C47 C48 116.8(3)
C47 C48 C49 110.3(3)
C47 C48 C51 105.6(3)
C49 C48 C51 109.6(3)
C50 C48 C47 110.5(3)
C50 C48 C49 112.6(4)
C50 C48 C51 107.9(4)
C48 C49 H49A 109.5
C48 C49 H49B 109.5
C48 C49 H49C 109.5
H49A C49 H49B 109.5
H49A C49 H49C 109.5
H49B C49 H49C 109.5
C48 C50 H50A 109.5
C48 C50 H50B 109.5
C48 C50 H50C 109.5
H50A C50 H50B 109.5
H50A C50 H50C 109.5
H50B C50 H50C 109.5
C48 C51 H51A 109.5
C48 C51 H51B 109.5
C48 C51 H51C 109.5
H51A C51 H51B 109.5
H51A C51 H51C 109.5
H51B C51 H51C 109.5
O19 C52 O20 125.8(3)
O19 C52 C53 117.9(3)
O20 C52 C53 116.3(3)
C52 C53 C55 107.1(3)
C54 C53 C52 111.9(3)
C54 C53 C55 109.6(4)
C54 C53 C56 111.0(4)
C56 C53 C52 109.0(3)
C56 C53 C55 108.1(4)
C53 C54 H54A 109.5
C53 C54 H54B 109.5
C53 C54 H54C 109.5
H54A C54 H54B 109.5
H54A C54 H54C 109.5
H54B C54 H54C 109.5
C53 C55 H55A 109.5
C53 C55 H55B 109.5
C53 C55 H55C 109.5
H55A C55 H55B 109.5
H55A C55 H55C 109.5
H55B C55 H55C 109.5
C53 C56 H56A 109.5
C53 C56 H56B 109.5
C53 C56 H56C 109.5
H56A C56 H56B 109.5
H56A C56 H56C 109.5
H56B C56 H56C 109.5
O21 C57 C58 117.5(2)
O22 C57 O21 125.7(3)
O22 C57 C58 116.8(2)
C57 C58 C60 104.4(2)
C59 C58 C57 110.9(2)
C59 C58 C60 109.9(3)
C59 C58 C61 110.7(3)
C61 C58 C57 111.1(2)
C61 C58 C60 109.5(3)
C58 C59 H59A 109.5
C58 C59 H59B 109.5
C58 C59 H59C 109.5
H59A C59 H59B 109.5
H59A C59 H59C 109.5
H59B C59 H59C 109.5
C58 C60 H60A 109.5
C58 C60 H60B 109.5
C58 C60 H60C 109.5
H60A C60 H60B 109.5
H60A C60 H60C 109.5
H60B C60 H60C 109.5
C58 C61 H61A 109.5
C58 C61 H61B 109.5
C58 C61 H61C 109.5
H61A C61 H61B 109.5
H61A C61 H61C 109.5
H61B C61 H61C 109.5
O23 C62 C63 117.6(3)
O24 C62 O23 124.3(3)
O24 C62 C63 118.0(3)
C62 C63 C64 111.7(3)
C62 C63 C65 104.1(2)
C64 C63 C65 108.9(3)
C66 C63 C62 111.2(3)
C66 C63 C64 110.4(3)
C66 C63 C65 110.4(3)
C63 C64 H64A 109.5
C63 C64 H64B 109.5
C63 C64 H64C 109.5
H64A C64 H64B 109.5
H64A C64 H64C 109.5
H64B C64 H64C 109.5
C63 C65 H65A 109.5
C63 C65 H65B 109.5
C63 C65 H65C 109.5
H65A C65 H65B 109.5
H65A C65 H65C 109.5
H65B C65 H65C 109.5
C63 C66 H66A 109.5
C63 C66 H66B 109.5
C63 C66 H66C 109.5
H66A C66 H66B 109.5
H66A C66 H66C 109.5
H66B C66 H66C 109.5
O25 C67 O26 125.3(3)
O25 C67 C68 117.9(3)
O26 C67 C68 116.8(3)
C67 C68 C72 105.7(3)
C67 C68 C69 102.5(13)
C70 C68 C67 109.8(3)
C70 C68 C72 109.8(5)
C70 C68 C74 112.6(5)
C74 C68 C67 111.1(3)
C74 C68 C72 107.6(5)
C71 C68 C67 110.7(10)
C71 C68 C69 109.3(14)
C73 C68 C67 110.2(12)
C73 C68 C69 111.3(15)
C73 C68 C71 112.5(15)
O27 C75 C76 113.9(3)
O28 C75 O27 126.3(3)
O28 C75 C76 119.8(3)
C75 C76 C78 109.33(18)
C75 C76 C80 109.07(18)
C75 C76 C77 93.2(7)
C75 C76 C81 109.1(7)
C78 C76 C80 108.80(18)
C82 C76 C75 110.30(18)
C82 C76 C78 109.58(19)
C82 C76 C80 109.73(19)
C79 C76 C75 123.9(7)
C79 C76 C77 109.5(2)
C79 C76 C81 110.0(2)
C81 C76 C77 109.4(2)
O29 C83 O30 126.0(3)
O29 C83 C84 118.7(3)
O30 C83 C84 115.2(3)
C83 C84 C85 107.3(3)
C83 C84 C86 110.5(3)
C83 C84 C87 108.0(3)
C86 C84 C85 109.7(4)
C87 C84 C85 110.6(4)
C87 C84 C86 110.8(3)
C84 C85 H85A 109.5
C84 C85 H85B 109.5
C84 C85 H85C 109.5
H85A C85 H85B 109.5
H85A C85 H85C 109.5
H85B C85 H85C 109.5
C84 C86 H86A 109.5
C84 C86 H86B 109.5
C84 C86 H86C 109.5
H86A C86 H86B 109.5
H86A C86 H86C 109.5
H86B C86 H86C 109.5
C84 C87 H87A 109.5
C84 C87 H87B 109.5
C84 C87 H87C 109.5
H87A C87 H87B 109.5
H87A C87 H87C 109.5
H87B C87 H87C 109.5
O31 C88 C89 116.9(3)
O32 C88 O31 125.0(3)
O32 C88 C89 118.0(3)
C88 C89 C90 110.6(3)
C88 C89 C91 106.7(3)
C88 C89 C92 108.9(3)
C91 C89 C90 110.2(3)
C92 C89 C90 109.0(3)
C92 C89 C91 111.3(4)
C89 C90 H90A 109.5
C89 C90 H90B 109.5
C89 C90 H90C 109.5
H90A C90 H90B 109.5
H90A C90 H90C 109.5
H90B C90 H90C 109.5
C89 C91 H91A 109.5
C89 C91 H91B 109.5
C89 C91 H91C 109.5
H91A C91 H91B 109.5
H91A C91 H91C 109.5
H91B C91 H91C 109.5
C89 C92 H92A 109.5
C89 C92 H92B 109.5
C89 C92 H92C 109.5
H92A C92 H92B 109.5
H92A C92 H92C 109.5
H92B C92 H92C 109.5
C32 C33 H33A 109.5
C32 C33 H33B 109.5
C32 C33 H33C 109.5
H33A C33 H33B 109.5
H33A C33 H33C 109.5
H33B C33 H33C 109.5
C32 C35 H35A 109.5
C32 C35 H35B 109.5
C32 C35 H35C 109.5
H35A C35 H35B 109.5
H35A C35 H35C 109.5
H35B C35 H35C 109.5
C32 C37 H37A 109.5
C32 C37 H37B 109.5
C32 C37 H37C 109.5
H37A C37 H37B 109.5
H37A C37 H37C 109.5
H37B C37 H37C 109.5
C40 C41 H41A 109.5
C40 C41 H41B 109.5
C40 C41 H41C 109.5
H41A C41 H41B 109.5
H41A C41 H41C 109.5
H41B C41 H41C 109.5
C40 C43 H43A 109.5
C40 C43 H43B 109.5
C40 C43 H43C 109.5
H43A C43 H43B 109.5
H43A C43 H43C 109.5
H43B C43 H43C 109.5
C40 C45 H45A 109.5
C40 C45 H45B 109.5
C40 C45 H45C 109.5
H45A C45 H45B 109.5
H45A C45 H45C 109.5
H45B C45 H45C 109.5
C68 C70 H70A 109.5
C68 C70 H70B 109.5
C68 C70 H70C 109.5
H70A C70 H70B 109.5
H70A C70 H70C 109.5
H70B C70 H70C 109.5
C68 C72 H72A 109.5
C68 C72 H72B 109.5
C68 C72 H72C 109.5
H72A C72 H72B 109.5
H72A C72 H72C 109.5
H72B C72 H72C 109.5
C68 C74 H74A 109.5
C68 C74 H74B 109.5
C68 C74 H74C 109.5
H74A C74 H74B 109.5
H74A C74 H74C 109.5
H74B C74 H74C 109.5
C76 C78 H78A 109.5
C76 C78 H78B 109.5
C76 C78 H78C 109.5
H78A C78 H78B 109.5
H78A C78 H78C 109.5
H78B C78 H78C 109.5
C76 C80 H80A 109.5
C76 C80 H80B 109.5
C76 C80 H80C 109.5
H80A C80 H80B 109.5
H80A C80 H80C 109.5
H80B C80 H80C 109.5
C76 C82 H82A 109.5
C76 C82 H82B 109.5
C76 C82 H82C 109.5
H82A C82 H82B 109.5
H82A C82 H82C 109.5
H82B C82 H82C 109.5
C32 C34 H34A 109.5
C32 C34 H34B 109.5
C32 C34 H34C 109.5
H34A C34 H34B 109.5
H34A C34 H34C 109.5
H34B C34 H34C 109.5
C32 C36 H36A 109.5
C32 C36 H36B 109.5
C32 C36 H36C 109.5
H36A C36 H36B 109.5
H36A C36 H36C 109.5
H36B C36 H36C 109.5
C32 C38 H38A 109.5
C32 C38 H38B 109.5
C32 C38 H38C 109.5
H38A C38 H38B 109.5
H38A C38 H38C 109.5
H38B C38 H38C 109.5
C40 C42 H42A 109.5
C40 C42 H42B 109.5
C40 C42 H42C 109.5
H42A C42 H42B 109.5
H42A C42 H42C 109.5
H42B C42 H42C 109.5
C40 C44 H44A 109.5
C40 C44 H44B 109.5
C40 C44 H44C 109.5
H44A C44 H44B 109.5
H44A C44 H44C 109.5
H44B C44 H44C 109.5
C40 C46 H46A 109.5
C40 C46 H46B 109.5
C40 C46 H46C 109.5
H46A C46 H46B 109.5
H46A C46 H46C 109.5
H46B C46 H46C 109.5
C68 C69 H69A 109.5
C68 C69 H69B 109.5
C68 C69 H69C 109.5
H69A C69 H69B 109.5
H69A C69 H69C 109.5
H69B C69 H69C 109.5
C68 C71 H71A 109.5
C68 C71 H71B 109.5
C68 C71 H71C 109.5
H71A C71 H71B 109.5
H71A C71 H71C 109.5
H71B C71 H71C 109.5
C68 C73 H73A 109.5
C68 C73 H73B 109.5
C68 C73 H73C 109.5
H73A C73 H73B 109.5
H73A C73 H73C 109.5
H73B C73 H73C 109.5
C76 C77 H77A 109.5
C76 C77 H77B 109.5
C76 C77 H77C 109.5
H77A C77 H77B 109.5
H77A C77 H77C 109.5
H77B C77 H77C 109.5
C76 C79 H79A 109.5
C76 C79 H79B 109.5
C76 C79 H79C 109.5
H79A C79 H79B 109.5
H79A C79 H79C 109.5
H79B C79 H79C 109.5
C76 C81 H81A 109.5
C76 C81 H81B 109.5
C76 C81 H81C 109.5
H81A C81 H81B 109.5
H81A C81 H81C 109.5
H81B C81 H81C 109.5

loop_
_geom_bond_atom_site_label_1
_geom_bond_atom_site_label_2
_geom_bond_distance
Cr1 F1 1.9084(16)
Cr1 F8 1.9102(16)
Cr1 O1 1.956(2)
Cr1 O3 1.957(2)
Cr1 O30 1.951(2)
Cr1 O32 1.967(2)
Cr2 F1 1.9105(16)
Cr2 F2 1.9268(16)
Cr2 O2 1.960(2)
Cr2 O4 1.968(2)
Cr2 O5 1.948(2)
Cr2 O7 1.958(2)
Cr3 F2 1.9199(16)
Cr3 F3 1.9249(16)
Cr3 O6 1.944(2)
Cr3 O8 1.944(2)
Cr3 O9 1.950(2)
Cr3 O11 1.957(2)
Cr4 F3 1.9114(16)
Cr4 F4 1.9110(16)
Cr4 O10 1.944(2)
Cr4 O12 1.954(2)
Cr4 O13 1.957(2)
Cr4 O15 1.960(2)
Cr5 F4 1.9160(16)
Cr5 F5 1.9079(16)
Cr5 O14 1.951(2)
Cr5 O16 1.964(2)
Cr5 O17 1.957(2)
Cr5 O19 1.961(2)
Cr6 F5 1.9132(16)
Cr6 F6 1.9219(16)
Cr6 O18 1.948(2)
Cr6 O20 1.958(2)
Cr6 O21 1.955(2)
Cr6 O23 1.962(2)
Cr7 F6 1.9241(16)
Cr7 F7 1.9143(16)
Cr7 O22 1.948(2)
Cr7 O24 1.957(2)
Cr7 O25 1.954(2)
Cr7 O27 1.955(2)
Cr8 F7 1.8996(16)
Cr8 F8 1.9161(16)
Cr8 O26 1.957(2)
Cr8 O28 1.957(2)
Cr8 O29 1.956(2)
Cr8 O31 1.958(2)
O1 C1 1.262(4)
O2 C1 1.254(4)
O3 C6 1.257(4)
O4 C6 1.264(4)
O5 C11 1.260(4)
O6 C11 1.253(4)
O7 C16 1.261(4)
O8 C16 1.263(4)
O9 C21 1.246(4)
O10 C21 1.246(4)
O11 C26 1.249(4)
O12 C26 1.253(4)
O13 C31 1.242(4)
O14 C31 1.246(4)
O15 C39 1.247(4)
O16 C39 1.247(4)
O17 C47 1.252(4)
O18 C47 1.255(4)
O19 C52 1.256(4)
O20 C52 1.260(4)
O21 C57 1.259(3)
O22 C57 1.258(3)
O23 C62 1.264(4)
O24 C62 1.263(4)
O25 C67 1.257(4)
O26 C67 1.262(4)
O27 C75 1.267(4)
O28 C75 1.246(4)
O29 C83 1.256(4)
O30 C83 1.266(4)
O31 C88 1.264(4)
O32 C88 1.263(4)
C1 C2 1.529(4)
C2 C3 1.538(5)
C2 C4 1.525(5)
C2 C5 1.519(5)
C3 H3A 0.9600
C3 H3B 0.9600
C3 H3C 0.9600
C4 H4A 0.9600
C4 H4B 0.9600
C4 H4C 0.9600
C5 H5A 0.9600
C5 H5B 0.9600
C5 H5C 0.9600
C6 C7 1.525(4)
C7 C8 1.554(6)
C7 C9 1.505(5)
C7 C10 1.520(5)
C8 H8A 0.9600
C8 H8B 0.9600
C8 H8C 0.9600
C9 H9A 0.9600
C9 H9B 0.9600
C9 H9C 0.9600
C10 H10A 0.9600
C10 H10B 0.9600
C10 H10C 0.9600
C11 C12 1.531(4)
C12 C13 1.543(5)
C12 C14 1.523(5)
C12 C15 1.513(5)
C13 H13A 0.9600
C13 H13B 0.9600
C13 H13C 0.9600
C14 H14A 0.9600
C14 H14B 0.9600
C14 H14C 0.9600
C15 H15A 0.9600
C15 H15B 0.9600
C15 H15C 0.9600
C16 C17 1.519(4)
C17 C18 1.520(5)
C17 C19 1.527(5)
C17 C20 1.545(5)
C18 H18A 0.9600
C18 H18B 0.9600
C18 H18C 0.9600
C19 H19A 0.9600
C19 H19B 0.9600
C19 H19C 0.9600
C20 H20A 0.9600
C20 H20B 0.9600
C20 H20C 0.9600
C21 C22 1.519(4)
C22 C23 1.519(6)
C22 C24 1.534(7)
C22 C25 1.512(6)
C23 H23A 0.9600
C23 H23B 0.9600
C23 H23C 0.9600
C24 H24A 0.9600
C24 H24B 0.9600
C24 H24C 0.9600
C25 H25A 0.9600
C25 H25B 0.9600
C25 H25C 0.9600
C26 C27 1.534(4)
C27 C28 1.488(7)
C27 C29 1.540(7)
C27 C30 1.526(6)
C28 H28A 0.9600
C28 H28B 0.9600
C28 H28C 0.9600
C29 H29A 0.9600
C29 H29B 0.9600
C29 H29C 0.9600
C30 H30A 0.9600
C30 H30B 0.9600
C30 H30C 0.9600
C31 C32 1.523(4)
C32 C33 1.568(6)
C32 C35 1.514(6)
C32 C37 1.494(6)
C32 C34 1.493(14)
C32 C36 1.568(14)
C32 C38 1.532(13)
C39 C40 1.532(4)
C40 C41 1.493(6)
C40 C43 1.502(6)
C40 C45 1.521(6)
C40 C42 1.523(14)
C40 C44 1.474(13)
C40 C46 1.508(13)
C47 C48 1.521(4)
C48 C49 1.527(5)
C48 C50 1.512(6)
C48 C51 1.544(6)
C49 H49A 0.9600
C49 H49B 0.9600
C49 H49C 0.9600
C50 H50A 0.9600
C50 H50B 0.9600
C50 H50C 0.9600
C51 H51A 0.9600
C51 H51B 0.9600
C51 H51C 0.9600
C52 C53 1.532(4)
C53 C54 1.502(5)
C53 C55 1.551(6)
C53 C56 1.519(6)
C54 H54A 0.9600
C54 H54B 0.9600
C54 H54C 0.9600
C55 H55A 0.9600
C55 H55B 0.9600
C55 H55C 0.9600
C56 H56A 0.9600
C56 H56B 0.9600
C56 H56C 0.9600
C57 C58 1.530(4)
C58 C59 1.522(4)
C58 C60 1.541(4)
C58 C61 1.524(4)
C59 H59A 0.9600
C59 H59B 0.9600
C59 H59C 0.9600
C60 H60A 0.9600
C60 H60B 0.9600
C60 H60C 0.9600
C61 H61A 0.9600
C61 H61B 0.9600
C61 H61C 0.9600
C62 C63 1.522(4)
C63 C64 1.537(5)
C63 C65 1.541(4)
C63 C66 1.521(5)
C64 H64A 0.9600
C64 H64B 0.9600
C64 H64C 0.9600
C65 H65A 0.9600
C65 H65B 0.9600
C65 H65C 0.9600
C66 H66A 0.9600
C66 H66B 0.9600
C66 H66C 0.9600
C67 C68 1.526(4)
C68 C70 1.502(6)
C68 C72 1.550(7)
C68 C74 1.517(6)
C68 C69 1.542(14)
C68 C71 1.516(13)
C68 C73 1.500(14)
C75 C76 1.525(3)
C76 C78 1.527(3)
C76 C80 1.530(3)
C76 C82 1.523(3)
C76 C77 1.527(4)
C76 C79 1.524(3)
C76 C81 1.526(4)
C83 C84 1.516(4)
C84 C85 1.542(6)
C84 C86 1.535(5)
C84 C87 1.521(6)
C85 H85A 0.9600
C85 H85B 0.9600
C85 H85C 0.9600
C86 H86A 0.9600
C86 H86B 0.9600
C86 H86C 0.9600
C87 H87A 0.9600
C87 H87B 0.9600
C87 H87C 0.9600
C88 C89 1.517(4)
C89 C90 1.534(5)
C89 C91 1.527(5)
C89 C92 1.524(5)
C90 H90A 0.9600
C90 H90B 0.9600
C90 H90C 0.9600
C91 H91A 0.9600
C91 H91B 0.9600
C91 H91C 0.9600
C92 H92A 0.9600
C92 H92B 0.9600
C92 H92C 0.9600
C33 H33A 0.9600
C33 H33B 0.9600
C33 H33C 0.9600
C35 H35A 0.9600
C35 H35B 0.9600
C35 H35C 0.9600
C37 H37A 0.9600
C37 H37B 0.9600
C37 H37C 0.9600
C41 H41A 0.9600
C41 H41B 0.9600
C41 H41C 0.9600
C43 H43A 0.9600
C43 H43B 0.9600
C43 H43C 0.9600
C45 H45A 0.9600
C45 H45B 0.9600
C45 H45C 0.9600
C70 H70A 0.9600
C70 H70B 0.9600
C70 H70C 0.9600
C72 H72A 0.9600
C72 H72B 0.9600
C72 H72C 0.9600
C74 H74A 0.9600
C74 H74B 0.9600
C74 H74C 0.9600
C78 H78A 0.9600
C78 H78B 0.9600
C78 H78C 0.9600
C80 H80A 0.9600
C80 H80B 0.9600
C80 H80C 0.9600
C82 H82A 0.9600
C82 H82B 0.9600
C82 H82C 0.9600
C34 H34A 0.9600
C34 H34B 0.9600
C34 H34C 0.9600
C36 H36A 0.9600
C36 H36B 0.9600
C36 H36C 0.9600
C38 H38A 0.9600
C38 H38B 0.9600
C38 H38C 0.9600
C42 H42A 0.9600
C42 H42B 0.9600
C42 H42C 0.9600
C44 H44A 0.9600
C44 H44B 0.9600
C44 H44C 0.9600
C46 H46A 0.9600
C46 H46B 0.9600
C46 H46C 0.9600
C69 H69A 0.9600
C69 H69B 0.9600
C69 H69C 0.9600
C71 H71A 0.9600
C71 H71B 0.9600
C71 H71C 0.9600
C73 H73A 0.9600
C73 H73B 0.9600
C73 H73C 0.9600
C77 H77A 0.9600
C77 H77B 0.9600
C77 H77C 0.9600
C79 H79A 0.9600
C79 H79B 0.9600
C79 H79C 0.9600
C81 H81A 0.9600
C81 H81B 0.9600
C81 H81C 0.9600
I1 I2 2.656(3)
I3 I4 2.576(4)
I5 I6 2.626(13)
